data_7003942
loop_
_publ_author_name
'Yang, Xiaoping'
'Jones, Richard A.'
'Wong, Wai-Kwok'

_publ_section_title
;
 Pentanuclear tetra-decker luminescent lanthanide Schiff base complexes
;
_journal_issue 13
_journal_name_full 'Dalton Transactions'
_journal_page_first 1676
_journal_page_last 1678
_journal_paper_doi 10.1039/b801513a
_journal_year 2008
_chemical_formula_sum 'C92 H82 Br8 N13 Nd5 O39'
_chemical_formula_weight 3354.19
_chemical_name_systematic
;
?
;
_space_group_IT_number 2
_symmetry_cell_setting triclinic
_symmetry_space_group_name_Hall '-P 1'
_symmetry_space_group_name_H-M 'P -1'
_atom_sites_solution_hydrogens geom
_atom_sites_solution_primary direct
_atom_sites_solution_secondary difmap
_audit_creation_method SHELXL-97
_cell_angle_alpha 96.53(3)
_cell_angle_beta 102.92(4)
_cell_angle_gamma 104.75(3)
_cell_formula_units_Z 2
_cell_length_a 16.878(3)
_cell_length_b 19.282(4)
_cell_length_c 22.601(5)
_cell_measurement_reflns_used CCD
_cell_measurement_temperature 153(2)
_cell_volume 6818(3)
_computing_cell_refinement 'Collect software, Nonius B.V. 1998'
_computing_data_collection 'Collect software, Nonius B.V. 1998'
_computing_data_reduction
;
DENZO and Scalepack (Otwinoski and Minor, 1997)
;
_computing_molecular_graphics 'XL SHELXTL/PC, Siemens Analytical'
_computing_structure_refinement 'XL SHELXTL/PC, Siemens Analytical'
_computing_structure_solution
;

SIR97 - Altomare A., Burla M.C., Camalli M., Cascarano G.L., Giacovazzo C.,
Guagliardi A., Moliterni A.G.G., Polidori G.,Spagna R.
;
_diffrn_ambient_temperature 153(2)
_diffrn_measured_fraction_theta_full 0.998
_diffrn_measured_fraction_theta_max 0.998
_diffrn_measurement_device_type CCD
_diffrn_measurement_method \w-scans
_diffrn_radiation_monochromator graphite
_diffrn_radiation_source 'fine-focus sealed tube'
_diffrn_radiation_type MoK\a
_diffrn_radiation_wavelength 0.71073
_diffrn_reflns_av_R_equivalents 0.0416
_diffrn_reflns_av_sigmaI/netI 0.0773
_diffrn_reflns_limit_h_max 19
_diffrn_reflns_limit_h_min -20
_diffrn_reflns_limit_k_max 22
_diffrn_reflns_limit_k_min -22
_diffrn_reflns_limit_l_max 24
_diffrn_reflns_limit_l_min -26
_diffrn_reflns_number 39113
_diffrn_reflns_theta_full 25.00
_diffrn_reflns_theta_max 25.00
_diffrn_reflns_theta_min 2.94
_exptl_absorpt_coefficient_mu 4.287
_exptl_absorpt_correction_T_max 0.8142
_exptl_absorpt_correction_T_min 0.7255
_exptl_absorpt_correction_type gaussian
_exptl_absorpt_process_details
;
Absorption correction given as Gaussian
;
_exptl_crystal_colour Yellow
_exptl_crystal_density_diffrn 1.634
_exptl_crystal_density_method 'not measured'
_exptl_crystal_description Block
_exptl_crystal_F_000 3234
_exptl_crystal_size_max 0.08
_exptl_crystal_size_mid 0.06
_exptl_crystal_size_min 0.05
_refine_diff_density_max 3.024
_refine_diff_density_min -1.626
_refine_diff_density_rms 0.235
_refine_ls_extinction_coef 0.0061(2)
_refine_ls_extinction_method SHELXL
_refine_ls_goodness_of_fit_ref 1.067
_refine_ls_hydrogen_treatment constr
_refine_ls_matrix_type full
_refine_ls_number_parameters 1423
_refine_ls_number_reflns 23946
_refine_ls_number_restraints 948
_refine_ls_restrained_S_all 1.058
_refine_ls_R_factor_all 0.1128
_refine_ls_R_factor_gt 0.0709
_refine_ls_shift/su_max 0.040
_refine_ls_shift/su_mean 0.000
_refine_ls_structure_factor_coef Fsqd
_refine_ls_weighting_details 'calc w=1/[\s^2^(Fo^2^)+(0.0638P)^2^+1.2517P] where P=(Fo^2^+2Fc^2^)/3'
_refine_ls_weighting_scheme calc
_refine_ls_wR_factor_gt 0.2027
_refine_ls_wR_factor_ref 0.2332
_reflns_number_gt 16261
_reflns_number_total 23946
_reflns_threshold_expression >2sigma(I)
_cod_data_source_file b801513a.txt
_cod_data_source_block Complex-2
_cod_depositor_comments
;
The following automatic conversions were performed:
'_symmetry_cell_setting' value 'Triclinic' changed to 'triclinic'
according to '/home/saulius/struct/CIF-dictionaries/cif_core.dic'
dictionary named 'cif_core.dic' version 2.4.1 from
2010-06-29.

'_exptl_absorpt_correction_type' value 'Gaussian' changed to
'gaussian' according to
'/home/saulius/struct/CIF-dictionaries/cif_core.dic' dictionary named
'cif_core.dic' version 2.4.1 from 2010-06-29.

Automatic conversion script
Id: cif_fix_enum 1527 2010-12-29 10:47:43Z saulius 
;
_cod_original_cell_volume 6818(2)
_cod_original_sg_symbol_H-M P-1
_cod_database_code 7003942

loop_
_symmetry_equiv_pos_as_xyz
'x, y, z'
'-x, -y, -z'

loop_
_atom_site_label
_atom_site_type_symbol
_atom_site_fract_x
_atom_site_fract_y
_atom_site_fract_z
_atom_site_U_iso_or_equiv
_atom_site_adp_type
_atom_site_occupancy
_atom_site_symmetry_multiplicity
_atom_site_calc_flag
_atom_site_refinement_flags
_atom_site_disorder_assembly
_atom_site_disorder_group
Nd1 Nd 0.68902(5) 0.25941(4) -0.17141(4) 0.0397(2) Uani 1 1 d U . .
Nd2 Nd 0.73252(4) 0.21681(3) -0.01576(3) 0.02797(17) Uani 1 1 d U . .
Nd3 Nd 0.80729(4) 0.28051(3) 0.16467(3) 0.02803(17) Uani 1 1 d U . .
Nd4 Nd 0.82169(4) 0.43203(3) 0.30248(3) 0.03172(18) Uani 1 1 d U . .
Nd5 Nd 0.75604(5) 0.58329(4) 0.37819(4) 0.0407(2) Uani 1 1 d U . .
Br1 Br 0.78153(19) -0.09499(12) -0.25623(11) 0.0970(8) Uani 1 1 d U . .
Br2 Br 0.27786(10) 0.28220(9) -0.10545(9) 0.0595(4) Uani 1 1 d U . .
Br1X Br 1.04171(14) 0.01141(12) 0.10144(9) 0.0796(6) Uani 1 1 d U . .
Br2X Br 0.42582(11) 0.42281(11) 0.05038(11) 0.0767(6) Uani 1 1 d U . .
Br1Y Br 0.86010(15) 0.10326(10) 0.44516(9) 0.0800(6) Uani 1 1 d U . .
Br2Y Br 0.87438(11) 0.63470(8) 0.03631(8) 0.0556(4) Uani 1 1 d U . .
Br1Z Br 0.82807(12) 0.35300(10) 0.62687(8) 0.0624(4) Uani 1 1 d U . .
Br2Z Br 0.99613(11) 0.79543(8) 0.18124(8) 0.0572(4) Uani 1 1 d U . .
N1 N 0.6893(7) 0.0783(6) -0.0298(5) 0.035(2) Uani 1 1 d U . .
N2 N 0.5894(7) 0.1527(5) -0.0020(5) 0.035(2) Uani 1 1 d U . .
N3 N 0.8107(9) 0.3927(8) -0.1818(6) 0.058(3) Uani 1 1 d U . .
N4 N 0.8614(8) 0.3522(7) -0.0383(6) 0.059(3) Uani 1 1 d U . .
O1 O 0.7561(7) 0.1744(5) -0.2246(5) 0.052(3) Uani 1 1 d U . .
O2 O 0.7227(6) 0.1661(5) -0.1187(4) 0.046(2) Uani 1 1 d U . .
O3 O 0.6246(5) 0.2441(5) -0.0870(4) 0.039(2) Uani 1 1 d U . .
O4 O 0.5679(6) 0.3181(5) -0.1674(4) 0.044(2) Uani 1 1 d U . .
O5 O 0.6404(7) 0.2654(6) -0.2773(5) 0.065(3) Uani 1 1 d U . .
H5A H 0.6448 0.3080 -0.2809 0.097 Uiso 1 1 calc R . .
O6 O 0.7380(7) 0.3921(6) -0.1710(5) 0.058(3) Uani 1 1 d U . .
O7 O 0.8214(6) 0.3311(6) -0.1941(5) 0.055(3) Uani 1 1 d U . .
O8 O 0.8617(7) 0.4489(7) -0.1795(6) 0.068(3) Uani 1 1 d U . .
O9 O 0.7911(6) 0.3047(6) -0.0739(5) 0.054(3) Uani 1 1 d U . .
O10 O 0.8786(10) 0.3322(9) 0.0124(7) 0.069(5) Uani 1 1 d U . .
O11 O 0.8980(11) 0.4087(10) -0.0492(8) 0.112(5) Uani 1 1 d U . .
N1X N 0.7645(7) 0.1502(6) 0.1854(5) 0.037(3) Uani 1 1 d U . .
N2X N 0.6584(7) 0.2318(6) 0.1727(5) 0.038(3) Uani 1 1 d U . .
O1X O 0.8771(6) 0.1815(5) -0.0072(4) 0.042(2) Uani 1 1 d U . .
O2X O 0.8037(5) 0.1960(4) 0.0802(4) 0.037(2) Uani 1 1 d U . .
O3X O 0.7182(5) 0.2931(5) 0.0716(4) 0.038(2) Uani 1 1 d U . .
O4X O 0.7081(6) 0.3918(5) 0.0026(4) 0.043(2) Uani 1 1 d U . .
N1Y N 0.9451(7) 0.2551(6) 0.2171(5) 0.038(3) Uani 1 1 d U . .
N2Y N 0.9405(6) 0.3540(6) 0.1433(5) 0.034(2) Uani 1 1 d U . .
O1Y O 0.7624(6) 0.3193(5) 0.3588(4) 0.046(2) Uani 1 1 d U . .
O2Y O 0.8367(6) 0.3147(4) 0.2715(4) 0.038(2) Uani 1 1 d U . .
O3Y O 0.8138(6) 0.4034(4) 0.1930(4) 0.036(2) Uani 1 1 d U . .
O4Y O 0.7129(6) 0.4853(5) 0.1758(4) 0.042(2) Uani 1 1 d U . .
N1Z N 0.9471(7) 0.4227(6) 0.3829(5) 0.038(3) Uani 1 1 d U . .
N2Z N 0.9664(7) 0.4947(6) 0.2922(5) 0.037(2) Uani 1 1 d U . .
N3Z N 0.9151(8) 0.6832(7) 0.4627(6) 0.051(3) Uani 1 1 d U . .
N4Z N 0.5702(9) 0.5565(7) 0.3286(6) 0.056(3) Uani 1 1 d U . .
N5Z N 0.6337(9) 0.4108(7) 0.2716(6) 0.057(3) Uani 1 1 d U . .
O1Z O 0.7270(7) 0.5160(6) 0.4702(5) 0.050(2) Uani 1 1 d U . .
O2Z O 0.8234(7) 0.4902(6) 0.4017(5) 0.053(3) Uani 1 1 d U . .
O3Z O 0.8373(6) 0.5589(5) 0.3071(4) 0.041(2) Uani 1 1 d U . .
O4Z O 0.7767(6) 0.6694(5) 0.2975(4) 0.042(2) Uani 1 1 d U . .
O5Z O 0.7171(9) 0.6799(7) 0.4295(6) 0.085(4) Uani 1 1 d U . .
H5Z1 H 0.6708 0.6816 0.4096 0.127 Uiso 1 1 calc R . .
O6Z O 0.8661(8) 0.6309(7) 0.4783(6) 0.068(4) Uani 1 1 d U . .
O7Z O 0.8896(8) 0.6888(7) 0.4070(6) 0.066(4) Uani 1 1 d U . .
O8Z O 0.9823(8) 0.7212(7) 0.4967(6) 0.074(3) Uani 1 1 d U . .
O9Z O 0.6226(7) 0.5924(6) 0.3046(5) 0.056(3) Uani 1 1 d U . .
O10Z O 0.6009(7) 0.5334(6) 0.3775(5) 0.063(3) Uani 1 1 d U . .
O11Z O 0.4928(7) 0.5395(6) 0.3073(6) 0.067(3) Uani 1 1 d U . .
O12Z O 0.6911(7) 0.4662(6) 0.3062(6) 0.067(3) Uani 1 1 d U . .
O13Z O 0.6611(8) 0.3599(7) 0.2532(5) 0.067(3) Uani 1 1 d U . .
O14Z O 0.5569(8) 0.4074(7) 0.2579(7) 0.080(4) Uani 1 1 d U . .
C1 C 0.7808(11) 0.1820(10) -0.2807(8) 0.063(4) Uani 1 1 d U . .
H1A H 0.8311 0.1670 -0.2791 0.095 Uiso 1 1 calc R . .
H1B H 0.7920 0.2321 -0.2857 0.095 Uiso 1 1 calc R . .
H1C H 0.7358 0.1521 -0.3150 0.095 Uiso 1 1 calc R . .
C2 C 0.7543(10) 0.1079(8) -0.2044(7) 0.047(3) Uani 1 1 d U . .
C3 C 0.7698(10) 0.0500(8) -0.2363(8) 0.052(4) Uani 1 1 d U . .
H3A H 0.7831 0.0527 -0.2739 0.063 Uiso 1 1 calc R . .
C4 C 0.7653(12) -0.0126(10) -0.2109(8) 0.066(5) Uani 1 1 d U . .
C5 C 0.7429(11) -0.0181(9) -0.1559(8) 0.057(4) Uani 1 1 d U . .
H5B H 0.7363 -0.0618 -0.1412 0.069 Uiso 1 1 calc R . .
C6 C 0.7302(10) 0.0414(8) -0.1227(7) 0.047(3) Uani 1 1 d U . .
C7 C 0.7366(9) 0.1071(7) -0.1462(6) 0.040(3) Uani 1 1 d U . .
C8 C 0.7000(9) 0.0291(8) -0.0690(7) 0.046(3) Uani 1 1 d U . .
H8A H 0.6868 -0.0184 -0.0617 0.055 Uiso 1 1 calc R . .
C9 C 0.6505(8) 0.0565(7) 0.0175(6) 0.035(3) Uani 1 1 d U . .
C10 C 0.6614(9) -0.0015(7) 0.0480(7) 0.045(3) Uani 1 1 d U . .
H10C H 0.6974 -0.0279 0.0386 0.055 Uiso 1 1 calc R . .
C11 C 0.6184(9) -0.0188(7) 0.0915(6) 0.038(3) Uani 1 1 d U . .
H11B H 0.6259 -0.0568 0.1119 0.046 Uiso 1 1 calc R . .
C12 C 0.5640(9) 0.0194(7) 0.1057(7) 0.045(3) Uani 1 1 d U . .
H12B H 0.5357 0.0069 0.1356 0.055 Uiso 1 1 calc R . .
C13 C 0.5514(9) 0.0752(7) 0.0761(6) 0.040(3) Uani 1 1 d U . .
H13A H 0.5139 0.1001 0.0851 0.048 Uiso 1 1 calc R . .
C14 C 0.5961(8) 0.0949(7) 0.0316(6) 0.036(3) Uani 1 1 d U . .
C15 C 0.5176(8) 0.1674(7) -0.0140(6) 0.038(3) Uani 1 1 d U . .
H15D H 0.4759 0.1432 0.0034 0.046 Uiso 1 1 calc R . .
C16 C 0.4974(8) 0.2189(7) -0.0525(6) 0.035(3) Uani 1 1 d U . .
C17 C 0.4159(9) 0.2298(7) -0.0569(7) 0.041(3) Uani 1 1 d U . .
H17B H 0.3823 0.2094 -0.0322 0.050 Uiso 1 1 calc R . .
C18 C 0.3886(9) 0.2701(8) -0.0975(7) 0.044(3) Uani 1 1 d U . .
C19 C 0.4364(8) 0.3025(7) -0.1362(7) 0.042(3) Uani 1 1 d U . .
H19C H 0.4153 0.3298 -0.1639 0.051 Uiso 1 1 calc R . .
C20 C 0.5154(8) 0.2926(7) -0.1317(6) 0.037(3) Uani 1 1 d U . .
C21 C 0.5468(8) 0.2504(7) -0.0892(6) 0.035(3) Uani 1 1 d U . .
C22 C 0.5437(10) 0.3660(8) -0.2075(8) 0.054(4) Uani 1 1 d U . .
H22G H 0.5038 0.3869 -0.1934 0.081 Uiso 1 1 calc R . .
H22H H 0.5179 0.3389 -0.2487 0.081 Uiso 1 1 calc R . .
H22I H 0.5931 0.4042 -0.2072 0.081 Uiso 1 1 calc R . .
C1X C 0.9285(9) 0.1888(8) -0.0501(7) 0.048(4) Uani 1 1 d U . .
H1XA H 0.9870 0.1983 -0.0282 0.073 Uiso 1 1 calc R . .
H1XB H 0.9219 0.2285 -0.0708 0.073 Uiso 1 1 calc R . .
H1XC H 0.9111 0.1445 -0.0798 0.073 Uiso 1 1 calc R . .
C2X C 0.8945(9) 0.1419(7) 0.0393(6) 0.039(3) Uani 1 1 d U . .
C3X C 0.9495(9) 0.1011(8) 0.0434(7) 0.046(3) Uani 1 1 d U . .
H3XA H 0.9820 0.0998 0.0152 0.056 Uiso 1 1 calc R . .
C4X C 0.9561(10) 0.0612(8) 0.0909(7) 0.047(4) Uani 1 1 d U . .
C5X C 0.9089(10) 0.0603(8) 0.1304(7) 0.049(4) Uani 1 1 d U . .
H5XA H 0.9114 0.0296 0.1593 0.059 Uiso 1 1 calc R . .
C6X C 0.8542(9) 0.1060(7) 0.1294(6) 0.041(3) Uani 1 1 d U . .
C7X C 0.8498(8) 0.1502(7) 0.0841(6) 0.036(3) Uani 1 1 d U . .
C8X C 0.7970(9) 0.1001(7) 0.1705(6) 0.044(3) Uani 1 1 d U . .
H8XA H 0.7839 0.0575 0.1865 0.053 Uiso 1 1 calc R . .
C9X C 0.7048(9) 0.1379(7) 0.2207(6) 0.040(3) Uani 1 1 d U . .
C10X C 0.7022(11) 0.0898(8) 0.2610(7) 0.054(4) Uani 1 1 d U . .
H10D H 0.7416 0.0635 0.2671 0.065 Uiso 1 1 calc R . .
C11X C 0.6366(11) 0.0811(9) 0.2938(8) 0.061(4) Uani 1 1 d U . .
H11G H 0.6307 0.0463 0.3190 0.073 Uiso 1 1 calc R . .
C12X C 0.5835(11) 0.1244(10) 0.2873(8) 0.064(5) Uani 1 1 d U . .
H12D H 0.5431 0.1205 0.3098 0.077 Uiso 1 1 calc R . .
C13X C 0.5894(10) 0.1745(9) 0.2471(7) 0.054(4) Uani 1 1 d U . .
H13D H 0.5523 0.2030 0.2424 0.065 Uiso 1 1 calc R . .
C14X C 0.6495(9) 0.1817(8) 0.2146(6) 0.044(3) Uani 1 1 d U . .
C15X C 0.5944(9) 0.2523(7) 0.1474(6) 0.043(3) Uani 1 1 d U . .
H15C H 0.5435 0.2328 0.1569 0.051 Uiso 1 1 calc R . .
C16X C 0.5949(8) 0.3038(7) 0.1047(6) 0.037(3) Uani 1 1 d U . .
C17X C 0.5256(9) 0.3348(8) 0.0972(7) 0.050(4) Uani 1 1 d U . .
H17C H 0.4854 0.3223 0.1194 0.060 Uiso 1 1 calc R . .
C18X C 0.5183(10) 0.3809(8) 0.0591(8) 0.051(4) Uani 1 1 d U . .
C19X C 0.5792(9) 0.4049(7) 0.0268(7) 0.042(3) Uani 1 1 d U . .
H19D H 0.5740 0.4392 0.0015 0.050 Uiso 1 1 calc R . .
C20X C 0.6461(9) 0.3763(7) 0.0335(6) 0.041(3) Uani 1 1 d U . .
C21X C 0.6547(8) 0.3238(7) 0.0716(6) 0.036(3) Uani 1 1 d U . .
C22X C 0.7023(10) 0.4451(8) -0.0373(7) 0.050(4) Uani 1 1 d U . .
H22D H 0.7483 0.4520 -0.0565 0.075 Uiso 1 1 calc R . .
H22E H 0.7054 0.4905 -0.0132 0.075 Uiso 1 1 calc R . .
H22F H 0.6493 0.4280 -0.0685 0.075 Uiso 1 1 calc R . .
C1Y C 0.6982(11) 0.3106(9) 0.3920(8) 0.063(4) Uani 1 1 d U . .
H1YA H 0.6911 0.2651 0.4066 0.094 Uiso 1 1 calc R . .
H1YB H 0.6455 0.3108 0.3651 0.094 Uiso 1 1 calc R . .
H1YC H 0.7151 0.3500 0.4265 0.094 Uiso 1 1 calc R . .
C2Y C 0.8056(9) 0.2682(7) 0.3581(6) 0.039(3) Uani 1 1 d U . .
C3Y C 0.8104(10) 0.2189(8) 0.3971(7) 0.048(4) Uani 1 1 d U . .
H3YA H 0.7802 0.2164 0.4269 0.058 Uiso 1 1 calc R . .
C4Y C 0.8590(10) 0.1741(8) 0.3919(7) 0.051(4) Uani 1 1 d U . .
C5Y C 0.9080(10) 0.1777(8) 0.3506(7) 0.052(4) Uani 1 1 d U . .
H5YA H 0.9440 0.1484 0.3501 0.063 Uiso 1 1 calc R . .
C6Y C 0.9027(9) 0.2254(7) 0.3100(6) 0.042(3) Uani 1 1 d U . .
C7Y C 0.8488(9) 0.2695(7) 0.3120(6) 0.041(3) Uani 1 1 d U . .
C8Y C 0.9585(9) 0.2314(7) 0.2690(6) 0.039(3) Uani 1 1 d U . .
H8YA H 1.0076 0.2172 0.2809 0.047 Uiso 1 1 calc R . .
C9Y C 1.0067(8) 0.2649(7) 0.1833(6) 0.038(3) Uani 1 1 d U . .
C10Y C 1.0651(9) 0.2256(8) 0.1843(7) 0.047(3) Uani 1 1 d U . .
H10B H 1.0658 0.1898 0.2085 0.056 Uiso 1 1 calc R . .
C11Y C 1.1231(10) 0.2406(8) 0.1484(7) 0.050(4) Uani 1 1 d U . .
H11A H 1.1650 0.2169 0.1512 0.060 Uiso 1 1 calc R . .
C12Y C 1.1192(10) 0.2879(8) 0.1107(8) 0.053(4) Uani 1 1 d U . .
H12C H 1.1570 0.2949 0.0860 0.063 Uiso 1 1 calc R . .
C13Y C 1.0605(9) 0.3274(8) 0.1066(7) 0.050(4) Uani 1 1 d U . .
H13C H 1.0583 0.3601 0.0795 0.060 Uiso 1 1 calc R . .
C14Y C 1.0035(8) 0.3166(7) 0.1454(6) 0.036(3) Uani 1 1 d U . .
C15Y C 0.9556(9) 0.4180(7) 0.1311(6) 0.039(3) Uani 1 1 d U . .
H15A H 1.0082 0.4383 0.1241 0.047 Uiso 1 1 calc R . .
C16Y C 0.8969(8) 0.4614(7) 0.1272(6) 0.036(3) Uani 1 1 d U . .
C17Y C 0.9102(9) 0.5186(7) 0.0927(6) 0.042(3) Uani 1 1 d U . .
H17A H 0.9559 0.5270 0.0751 0.050 Uiso 1 1 calc R . .
C18Y C 0.8572(9) 0.5610(7) 0.0851(7) 0.043(3) Uani 1 1 d U . .
C19Y C 0.7891(8) 0.5514(7) 0.1119(6) 0.037(3) Uani 1 1 d U . .
H19B H 0.7538 0.5815 0.1067 0.045 Uiso 1 1 calc R . .
C20Y C 0.7749(8) 0.4966(6) 0.1462(6) 0.031(3) Uani 1 1 d U . .
C21Y C 0.8286(8) 0.4528(7) 0.1562(6) 0.037(3) Uani 1 1 d U . .
C22Y C 0.6584(10) 0.5327(8) 0.1688(7) 0.051(4) Uani 1 1 d U . .
H22A H 0.6168 0.5197 0.1916 0.077 Uiso 1 1 calc R . .
H22B H 0.6303 0.5273 0.1259 0.077 Uiso 1 1 calc R . .
H22C H 0.6921 0.5824 0.1843 0.077 Uiso 1 1 calc R . .
C1Z C 0.6800(13) 0.5358(11) 0.5116(9) 0.074(5) Uani 1 1 d U . .
H1ZA H 0.6370 0.4934 0.5138 0.111 Uiso 1 1 calc R . .
H1ZB H 0.6538 0.5715 0.4969 0.111 Uiso 1 1 calc R . .
H1ZC H 0.7178 0.5559 0.5520 0.111 Uiso 1 1 calc R . .
C2Z C 0.7810(10) 0.4759(8) 0.4924(7) 0.052(4) Uani 1 1 d U . .
C3Z C 0.7806(9) 0.4445(8) 0.5445(7) 0.046(3) Uani 1 1 d U . .
H3ZA H 0.7441 0.4504 0.5688 0.055 Uiso 1 1 calc R . .
C4Z C 0.8362(10) 0.4044(8) 0.5586(7) 0.052(4) Uani 1 1 d U . .
C5Z C 0.8923(10) 0.3945(8) 0.5265(7) 0.047(4) Uani 1 1 d U . .
H5ZA H 0.9297 0.3677 0.5390 0.057 Uiso 1 1 calc R . .
C6Z C 0.8921(9) 0.4266(7) 0.4727(6) 0.043(3) Uani 1 1 d U . .
C7Z C 0.8327(9) 0.4643(7) 0.4539(7) 0.043(3) Uani 1 1 d U . .
C8Z C 0.9534(9) 0.4183(7) 0.4395(6) 0.042(3) Uani 1 1 d U . .
H8ZA H 1.0020 0.4087 0.4612 0.051 Uiso 1 1 calc R . .
C9Z C 1.0133(9) 0.4156(7) 0.3551(7) 0.043(3) Uani 1 1 d U . .
C10Z C 1.0670(9) 0.3710(8) 0.3749(7) 0.045(3) Uani 1 1 d U . .
H10A H 1.0616 0.3468 0.4078 0.054 Uiso 1 1 calc R . .
C11Z C 1.1274(9) 0.3653(7) 0.3430(7) 0.047(3) Uani 1 1 d U . .
H11F H 1.1622 0.3359 0.3542 0.056 Uiso 1 1 calc R . .
C12Z C 1.1364(9) 0.4019(7) 0.2960(6) 0.043(3) Uani 1 1 d U . .
H12A H 1.1778 0.3975 0.2759 0.051 Uiso 1 1 calc R . .
C13Z C 1.0862(9) 0.4450(7) 0.2775(7) 0.044(3) Uani 1 1 d U . .
H13B H 1.0929 0.4690 0.2447 0.053 Uiso 1 1 calc R . .
C14Z C 1.0249(9) 0.4526(7) 0.3079(6) 0.041(3) Uani 1 1 d U . .
C15Z C 0.9902(9) 0.5515(7) 0.2675(6) 0.041(3) Uani 1 1 d U . .
H15B H 1.0407 0.5576 0.2558 0.049 Uiso 1 1 calc R . .
C16Z C 0.9464(8) 0.6062(7) 0.2563(6) 0.036(3) Uani 1 1 d U . .
C17Z C 0.9820(8) 0.6617(7) 0.2272(6) 0.036(3) Uani 1 1 d U . .
H17D H 1.0286 0.6600 0.2122 0.044 Uiso 1 1 calc R . .
C18Z C 0.9479(9) 0.7189(7) 0.2208(7) 0.042(3) Uani 1 1 d U . .
C19Z C 0.8815(9) 0.7252(7) 0.2439(6) 0.040(3) Uani 1 1 d U . .
H19A H 0.8612 0.7656 0.2409 0.048 Uiso 1 1 calc R . .
C20Z C 0.8448(9) 0.6689(7) 0.2725(6) 0.042(3) Uani 1 1 d U . .
C21Z C 0.8750(8) 0.6106(7) 0.2799(6) 0.036(3) Uani 1 1 d U . .
C22Z C 0.7478(10) 0.7315(8) 0.2957(7) 0.051(4) Uani 1 1 d U . .
H11C H 0.7364 0.7407 0.2542 0.076 Uiso 1 1 calc R . .
H11D H 0.7906 0.7728 0.3224 0.076 Uiso 1 1 calc R . .
H11E H 0.6968 0.7235 0.3092 0.076 Uiso 1 1 calc R . .
C23 C 0.5246(13) 0.0982(11) -0.1937(9) 0.078(5) Uani 1 1 d U . .
H23A H 0.4746 0.0681 -0.2241 0.118 Uiso 1 1 calc R . .
H23B H 0.5093 0.1144 -0.1572 0.118 Uiso 1 1 calc R . .
H23C H 0.5642 0.0706 -0.1836 0.118 Uiso 1 1 calc R . .
O15 O 0.5632(7) 0.1606(6) -0.2178(5) 0.060(3) Uani 1 1 d U . .
H15M H 0.5737 0.1468 -0.2501 0.072 Uiso 1 1 calc . . .
C24 C 0.6827(15) 0.4494(13) -0.3154(11) 0.096(7) Uani 1 1 d U . .
H24A H 0.6776 0.4650 -0.2749 0.144 Uiso 1 1 calc R . .
H24B H 0.6659 0.4812 -0.3422 0.144 Uiso 1 1 calc R . .
H24C H 0.7406 0.4509 -0.3131 0.144 Uiso 1 1 calc R . .
O16 O 0.6293(11) 0.3766(10) -0.3390(8) 0.115(5) Uani 1 1 d U . .
H16M H 0.5794 0.3763 -0.3454 0.173 Uiso 1 1 calc R . .
C25 C 0.8366(18) -0.1397(17) 0.0266(14) 0.129(10) Uani 1 1 d U . .
H25A H 0.8570 -0.1461 -0.0095 0.194 Uiso 1 1 calc R . .
H25B H 0.8275 -0.1841 0.0429 0.194 Uiso 1 1 calc R . .
H25C H 0.8777 -0.1010 0.0572 0.194 Uiso 1 1 calc R . .
O17 O 0.7579(14) -0.1217(11) 0.0103(10) 0.138(7) Uani 1 1 d U . .
H17M H 0.7253 -0.1512 -0.0197 0.165 Uiso 1 1 calc R . .
C26 C 0.785(2) -0.0970(17) 0.1944(14) 0.134(10) Uani 1 1 d U . .
H26A H 0.7818 -0.0755 0.1579 0.201 Uiso 1 1 calc R . .
H26B H 0.7309 -0.1308 0.1915 0.201 Uiso 1 1 calc R . .
H26C H 0.8276 -0.1222 0.1981 0.201 Uiso 1 1 calc R . .
O18 O 0.8056(14) -0.0434(12) 0.2450(11) 0.153(8) Uani 1 1 d U . .
H18M H 0.7801 -0.0585 0.2700 0.230 Uiso 1 1 calc R . .
O1W O 0.3796(18) 0.2040(15) 0.1565(13) 0.197(10) Uani 1 1 d U . .
O2W O 0.5703(17) 0.1402(15) -0.3676(12) 0.079(7) Uani 0.50 1 d PU . .
O2W' O 1.0705(19) 0.8061(16) 0.3828(13) 0.092(8) Uani 0.50 1 d PU . .

loop_
_atom_site_aniso_label
_atom_site_aniso_U_11
_atom_site_aniso_U_22
_atom_site_aniso_U_33
_atom_site_aniso_U_23
_atom_site_aniso_U_13
_atom_site_aniso_U_12
Nd1 0.0364(4) 0.0351(4) 0.0524(5) 0.0169(3) 0.0165(3) 0.0108(3)
Nd2 0.0276(3) 0.0258(3) 0.0316(4) 0.0081(3) 0.0064(3) 0.0096(3)
Nd3 0.0292(3) 0.0226(3) 0.0317(4) 0.0068(3) 0.0065(3) 0.0069(3)
Nd4 0.0349(4) 0.0265(3) 0.0334(4) 0.0067(3) 0.0084(3) 0.0083(3)
Nd5 0.0415(4) 0.0428(4) 0.0388(4) 0.0095(3) 0.0081(3) 0.0154(3)
Br1 0.167(2) 0.0755(13) 0.0828(14) 0.0144(11) 0.0630(15) 0.0693(15)
Br2 0.0400(8) 0.0617(10) 0.0884(12) 0.0274(9) 0.0200(8) 0.0264(7)
Br1X 0.0988(15) 0.0917(14) 0.0711(12) 0.0148(10) 0.0150(11) 0.0736(12)
Br2X 0.0516(10) 0.0714(12) 0.1240(17) 0.0259(11) 0.0286(11) 0.0392(9)
Br1Y 0.1211(17) 0.0604(11) 0.0675(12) 0.0379(9) 0.0275(11) 0.0281(11)
Br2Y 0.0693(10) 0.0468(8) 0.0679(10) 0.0323(8) 0.0314(8) 0.0254(8)
Br1Z 0.0708(11) 0.0672(11) 0.0481(9) 0.0221(8) 0.0138(8) 0.0146(9)
Br2Z 0.0678(10) 0.0443(8) 0.0680(11) 0.0255(8) 0.0278(8) 0.0157(7)
N1 0.037(5) 0.035(5) 0.032(5) 0.007(4) 0.006(4) 0.013(4)
N2 0.039(5) 0.030(5) 0.037(5) 0.009(4) 0.008(4) 0.014(4)
N3 0.058(7) 0.056(7) 0.060(7) 0.025(6) 0.019(6) 0.004(6)
N4 0.060(6) 0.051(6) 0.060(6) 0.017(5) 0.006(5) 0.004(5)
O1 0.062(6) 0.047(5) 0.056(6) 0.018(4) 0.024(5) 0.019(4)
O2 0.051(5) 0.047(5) 0.043(5) 0.013(4) 0.011(4) 0.018(4)
O3 0.033(4) 0.040(5) 0.044(5) 0.012(4) 0.004(4) 0.013(4)
O4 0.037(5) 0.045(5) 0.055(5) 0.023(4) 0.013(4) 0.013(4)
O5 0.068(6) 0.065(6) 0.061(6) 0.021(5) 0.013(5) 0.018(5)
O6 0.055(6) 0.053(5) 0.073(6) 0.025(5) 0.025(5) 0.015(4)
O7 0.046(5) 0.053(6) 0.074(6) 0.017(5) 0.026(5) 0.014(4)
O8 0.059(6) 0.069(6) 0.073(6) 0.024(5) 0.027(5) 0.000(5)
O9 0.042(5) 0.053(5) 0.051(5) -0.003(4) 0.010(4) -0.007(4)
O10 0.068(8) 0.069(8) 0.065(8) 0.024(7) 0.018(6) 0.025(6)
O11 0.111(9) 0.103(8) 0.114(9) 0.022(7) 0.024(7) 0.017(7)
N1X 0.043(6) 0.032(5) 0.035(5) 0.007(4) 0.010(4) 0.007(4)
N2X 0.040(6) 0.033(5) 0.041(6) 0.007(4) 0.012(5) 0.008(4)
O1X 0.044(5) 0.043(5) 0.045(5) 0.014(4) 0.015(4) 0.016(4)
O2X 0.034(4) 0.031(4) 0.042(5) 0.009(4) 0.003(4) 0.010(3)
O3X 0.035(4) 0.036(4) 0.042(5) 0.007(4) 0.007(4) 0.013(4)
O4X 0.039(5) 0.046(5) 0.050(5) 0.017(4) 0.010(4) 0.017(4)
N1Y 0.042(5) 0.030(5) 0.043(6) 0.008(4) 0.007(5) 0.012(4)
N2Y 0.029(5) 0.035(5) 0.038(5) 0.009(4) 0.010(4) 0.007(4)
O1Y 0.051(5) 0.043(5) 0.044(5) 0.011(4) 0.020(4) 0.005(4)
O2Y 0.043(5) 0.029(4) 0.042(5) 0.008(4) 0.004(4) 0.012(4)
O3Y 0.046(5) 0.029(4) 0.034(4) 0.006(3) 0.012(4) 0.010(4)
O4Y 0.047(5) 0.041(5) 0.043(5) 0.008(4) 0.014(4) 0.020(4)
N1Z 0.044(6) 0.030(5) 0.041(6) 0.011(4) 0.012(5) 0.011(4)
N2Z 0.040(5) 0.033(5) 0.036(5) 0.013(4) 0.003(4) 0.012(4)
N3Z 0.056(6) 0.052(6) 0.041(6) 0.005(5) 0.006(5) 0.018(5)
N4Z 0.050(7) 0.061(7) 0.057(7) 0.013(6) 0.009(5) 0.021(5)
N5Z 0.052(7) 0.054(6) 0.063(7) 0.005(6) 0.011(5) 0.016(5)
O1Z 0.055(5) 0.054(5) 0.049(5) 0.005(4) 0.017(4) 0.027(4)
O2Z 0.062(6) 0.058(5) 0.042(5) 0.011(4) 0.013(4) 0.023(5)
O3Z 0.043(5) 0.039(5) 0.045(5) 0.010(4) 0.014(4) 0.014(4)
O4Z 0.038(5) 0.041(5) 0.050(5) 0.010(4) 0.013(4) 0.014(4)
O5Z 0.083(7) 0.086(7) 0.084(7) -0.002(6) 0.021(6) 0.030(6)
O6Z 0.073(7) 0.064(7) 0.053(6) 0.024(5) 0.010(5) 0.004(6)
O7Z 0.066(7) 0.069(7) 0.050(6) 0.018(5) 0.004(5) 0.007(5)
O8Z 0.075(7) 0.068(6) 0.067(6) 0.005(5) 0.001(5) 0.017(5)
O9Z 0.052(5) 0.057(5) 0.060(6) 0.022(5) 0.014(5) 0.015(4)
O10Z 0.056(6) 0.074(6) 0.063(6) 0.027(5) 0.015(5) 0.016(5)
O11Z 0.054(6) 0.070(6) 0.076(7) 0.018(5) 0.008(5) 0.024(5)
O12Z 0.042(5) 0.060(6) 0.088(7) -0.009(5) 0.012(5) 0.011(5)
O13Z 0.067(6) 0.066(6) 0.064(6) -0.002(5) 0.016(5) 0.017(5)
O14Z 0.058(6) 0.079(7) 0.095(7) 0.002(6) 0.012(6) 0.020(5)
C1 0.070(8) 0.068(8) 0.052(7) 0.015(6) 0.020(6) 0.014(6)
C2 0.052(7) 0.046(7) 0.044(7) 0.008(5) 0.012(6) 0.017(6)
C3 0.060(7) 0.051(7) 0.055(7) 0.015(6) 0.025(6) 0.021(6)
C4 0.074(8) 0.070(8) 0.059(8) 0.005(6) 0.024(7) 0.024(7)
C5 0.066(8) 0.054(7) 0.056(7) 0.010(6) 0.019(6) 0.024(6)
C6 0.052(7) 0.046(7) 0.046(7) 0.003(5) 0.015(6) 0.022(6)
C7 0.042(6) 0.036(6) 0.045(6) 0.007(5) 0.011(5) 0.018(5)
C8 0.042(6) 0.038(6) 0.055(7) 0.012(6) 0.006(5) 0.011(5)
C9 0.027(5) 0.029(5) 0.040(6) 0.004(5) 0.003(5) 0.001(4)
C10 0.041(6) 0.037(6) 0.051(7) 0.007(5) 0.002(5) 0.009(5)
C11 0.049(7) 0.031(6) 0.032(6) 0.010(5) 0.010(5) 0.005(5)
C12 0.046(7) 0.042(6) 0.043(6) 0.012(5) 0.011(5) 0.000(5)
C13 0.040(6) 0.037(6) 0.035(6) 0.004(5) 0.006(5) 0.001(5)
C14 0.031(6) 0.034(6) 0.040(6) 0.001(5) 0.007(5) 0.008(5)
C15 0.038(6) 0.033(6) 0.039(6) 0.003(5) 0.007(5) 0.005(5)
C16 0.029(6) 0.030(6) 0.042(6) 0.004(5) 0.004(5) 0.009(5)
C17 0.038(6) 0.032(6) 0.056(7) 0.007(5) 0.015(5) 0.013(5)
C18 0.037(6) 0.048(7) 0.052(7) 0.007(6) 0.015(5) 0.020(5)
C19 0.037(6) 0.036(6) 0.052(7) 0.012(5) 0.010(5) 0.008(5)
C20 0.040(6) 0.031(6) 0.041(6) 0.016(5) 0.011(5) 0.008(5)
C21 0.031(6) 0.031(6) 0.043(6) 0.006(5) 0.011(5) 0.006(5)
C22 0.047(7) 0.053(7) 0.067(8) 0.028(6) 0.012(6) 0.017(6)
C1X 0.047(7) 0.054(7) 0.051(7) 0.010(6) 0.020(6) 0.019(6)
C2X 0.044(6) 0.037(6) 0.036(6) 0.009(5) 0.003(5) 0.017(5)
C3X 0.048(7) 0.045(6) 0.048(7) 0.005(5) 0.009(5) 0.020(5)
C4X 0.052(7) 0.045(6) 0.051(7) 0.016(6) 0.008(6) 0.026(6)
C5X 0.054(7) 0.047(7) 0.049(7) 0.011(6) 0.006(6) 0.025(6)
C6X 0.048(7) 0.032(6) 0.041(6) 0.009(5) 0.007(5) 0.012(5)
C7X 0.033(6) 0.037(6) 0.034(6) 0.005(5) 0.001(5) 0.009(5)
C8X 0.049(7) 0.036(6) 0.044(7) 0.012(5) 0.005(5) 0.013(5)
C9X 0.044(6) 0.037(6) 0.038(6) 0.010(5) 0.017(5) 0.003(5)
C10X 0.066(8) 0.042(7) 0.052(7) 0.007(6) 0.019(6) 0.009(6)
C11X 0.070(8) 0.050(7) 0.056(7) 0.013(6) 0.016(6) 0.006(6)
C12X 0.062(8) 0.070(8) 0.062(8) 0.015(7) 0.033(7) 0.007(6)
C13X 0.053(7) 0.052(7) 0.056(7) 0.013(6) 0.017(6) 0.010(6)
C14X 0.045(7) 0.043(6) 0.037(6) 0.001(5) 0.013(5) 0.003(5)
C15X 0.036(6) 0.041(6) 0.047(7) -0.002(5) 0.011(5) 0.008(5)
C16X 0.037(6) 0.033(6) 0.038(6) 0.000(5) 0.008(5) 0.009(5)
C17X 0.042(7) 0.049(7) 0.056(7) 0.000(6) 0.013(6) 0.012(5)
C18X 0.047(7) 0.050(7) 0.062(8) 0.005(6) 0.009(6) 0.029(6)
C19X 0.040(6) 0.039(6) 0.046(7) 0.008(5) 0.007(5) 0.016(5)
C20X 0.039(6) 0.036(6) 0.045(7) 0.006(5) 0.009(5) 0.008(5)
C21X 0.028(6) 0.036(6) 0.042(6) 0.005(5) 0.003(5) 0.014(5)
C22X 0.053(7) 0.049(7) 0.050(7) 0.014(6) 0.008(6) 0.020(6)
C1Y 0.063(8) 0.062(8) 0.058(8) 0.012(6) 0.019(6) 0.006(6)
C2Y 0.047(6) 0.031(6) 0.034(6) 0.006(5) 0.007(5) 0.005(5)
C3Y 0.056(7) 0.051(7) 0.040(6) 0.017(6) 0.017(6) 0.012(6)
C4Y 0.061(7) 0.039(6) 0.048(7) 0.011(6) 0.010(6) 0.009(6)
C5Y 0.059(7) 0.046(7) 0.050(7) 0.014(6) 0.010(6) 0.014(6)
C6Y 0.041(6) 0.037(6) 0.043(6) 0.010(5) 0.007(5) 0.007(5)
C7Y 0.044(6) 0.038(6) 0.038(6) 0.007(5) 0.008(5) 0.008(5)
C8Y 0.040(6) 0.031(6) 0.047(7) 0.008(5) 0.005(5) 0.015(5)
C9Y 0.041(6) 0.036(6) 0.037(6) 0.007(5) 0.011(5) 0.010(5)
C10Y 0.049(7) 0.041(6) 0.048(7) 0.010(5) 0.006(6) 0.017(5)
C11Y 0.049(7) 0.048(7) 0.051(7) 0.005(6) 0.005(6) 0.022(6)
C12Y 0.049(7) 0.057(7) 0.062(8) 0.009(6) 0.023(6) 0.026(6)
C13Y 0.050(7) 0.049(7) 0.051(7) 0.008(6) 0.012(6) 0.018(6)
C14Y 0.036(6) 0.032(6) 0.041(6) 0.002(5) 0.007(5) 0.015(5)
C15Y 0.038(6) 0.037(6) 0.041(6) 0.013(5) 0.010(5) 0.007(5)
C16Y 0.038(6) 0.034(6) 0.040(6) 0.011(5) 0.011(5) 0.012(5)
C17Y 0.042(6) 0.041(6) 0.045(7) 0.008(5) 0.018(5) 0.010(5)
C18Y 0.053(7) 0.032(6) 0.046(7) 0.013(5) 0.010(5) 0.013(5)
C19Y 0.039(6) 0.028(6) 0.042(6) 0.002(5) 0.008(5) 0.008(5)
C20Y 0.032(6) 0.029(5) 0.030(6) 0.003(5) 0.010(5) 0.006(4)
C21Y 0.041(6) 0.029(6) 0.037(6) 0.007(5) 0.006(5) 0.004(5)
C22Y 0.057(7) 0.046(7) 0.056(7) 0.005(6) 0.018(6) 0.023(6)
C1Z 0.078(9) 0.079(9) 0.071(9) 0.013(7) 0.023(7) 0.031(7)
C2Z 0.056(7) 0.050(7) 0.048(7) 0.006(6) 0.012(6) 0.014(6)
C3Z 0.048(7) 0.046(7) 0.040(6) 0.002(5) 0.014(5) 0.007(5)
C4Z 0.052(7) 0.052(7) 0.046(7) 0.014(6) 0.008(6) 0.007(6)
C5Z 0.052(7) 0.044(6) 0.046(7) 0.012(5) 0.010(6) 0.016(5)
C6Z 0.046(7) 0.041(6) 0.037(6) 0.011(5) 0.006(5) 0.007(5)
C7Z 0.047(7) 0.038(6) 0.044(7) 0.003(5) 0.012(5) 0.011(5)
C8Z 0.045(7) 0.037(6) 0.041(7) 0.009(5) 0.005(5) 0.012(5)
C9Z 0.044(6) 0.034(6) 0.048(7) 0.006(5) 0.008(5) 0.008(5)
C10Z 0.046(7) 0.043(6) 0.046(7) 0.008(5) 0.002(5) 0.020(5)
C11Z 0.046(7) 0.038(6) 0.057(7) 0.009(6) 0.007(6) 0.019(5)
C12Z 0.042(6) 0.044(6) 0.041(6) 0.007(5) 0.011(5) 0.012(5)
C13Z 0.041(6) 0.036(6) 0.054(7) 0.011(5) 0.010(5) 0.009(5)
C14Z 0.039(6) 0.043(6) 0.041(6) 0.009(5) 0.006(5) 0.014(5)
C15Z 0.040(6) 0.043(6) 0.039(6) 0.008(5) 0.011(5) 0.009(5)
C16Z 0.040(6) 0.032(6) 0.032(6) 0.003(5) 0.004(5) 0.010(5)
C17Z 0.033(6) 0.037(6) 0.039(6) 0.009(5) 0.008(5) 0.009(5)
C18Z 0.042(6) 0.038(6) 0.045(7) 0.012(5) 0.011(5) 0.008(5)
C19Z 0.043(6) 0.036(6) 0.039(6) 0.010(5) 0.001(5) 0.013(5)
C20Z 0.043(6) 0.042(6) 0.040(6) 0.013(5) 0.006(5) 0.012(5)
C21Z 0.036(6) 0.032(6) 0.038(6) 0.011(5) 0.007(5) 0.007(5)
C22Z 0.053(7) 0.048(7) 0.056(7) 0.013(6) 0.016(6) 0.019(6)
C23 0.081(9) 0.076(9) 0.074(9) 0.021(7) 0.023(7) 0.009(7)
O15 0.063(6) 0.058(6) 0.051(6) 0.011(5) 0.015(5) 0.002(5)
C24 0.089(10) 0.096(10) 0.104(10) 0.021(8) 0.035(8) 0.020(8)
O16 0.106(9) 0.116(9) 0.132(9) 0.028(7) 0.045(7) 0.034(7)
C25 0.118(12) 0.135(13) 0.140(13) 0.022(9) 0.042(9) 0.039(9)
O17 0.137(10) 0.124(10) 0.159(11) 0.019(8) 0.049(8) 0.044(8)
C26 0.134(13) 0.128(13) 0.135(13) 0.018(9) 0.015(9) 0.051(9)
O18 0.153(11) 0.143(11) 0.163(11) 0.029(8) 0.033(8) 0.049(8)
O1W 0.193(13) 0.197(13) 0.214(13) 0.078(9) 0.089(9) 0.028(9)
O2W 0.080(10) 0.082(10) 0.074(10) -0.001(8) 0.018(8) 0.028(8)
O2W' 0.093(11) 0.098(12) 0.081(11) 0.010(8) 0.029(9) 0.020(9)

loop_
_atom_type_symbol
_atom_type_description
_atom_type_scat_dispersion_real
_atom_type_scat_dispersion_imag
_atom_type_scat_source
C C 0.0033 0.0016 'International Tables Vol C Tables 4.2.6.8 and 6.1.1.4'
H H 0.0000 0.0000 'International Tables Vol C Tables 4.2.6.8 and 6.1.1.4'
N N 0.0061 0.0033 'International Tables Vol C Tables 4.2.6.8 and 6.1.1.4'
O O 0.0106 0.0060 'International Tables Vol C Tables 4.2.6.8 and 6.1.1.4'
Br Br -0.2901 2.4595 'International Tables Vol C Tables 4.2.6.8 and 6.1.1.4'
Nd Nd -0.1943 3.0179 'International Tables Vol C Tables 4.2.6.8 and 6.1.1.4'

loop_
_geom_angle_atom_site_label_1
_geom_angle_atom_site_label_2
_geom_angle_atom_site_label_3
_geom_angle
_geom_angle_site_symmetry_1
_geom_angle_site_symmetry_3
_geom_angle_publ_flag
O5 Nd1 O2 133.5(4) . . ?
O5 Nd1 O9 150.3(4) . . ?
O2 Nd1 O9 66.2(4) . . ?
O5 Nd1 O15 70.9(4) . . ?
O2 Nd1 O15 79.7(4) . . ?
O9 Nd1 O15 138.8(3) . . ?
O5 Nd1 O3 135.4(3) . . ?
O2 Nd1 O3 67.4(3) . . ?
O9 Nd1 O3 68.2(3) . . ?
O15 Nd1 O3 77.9(3) . . ?
O5 Nd1 O6 77.8(4) . . ?
O2 Nd1 O6 142.4(4) . . ?
O9 Nd1 O6 77.1(4) . . ?
O15 Nd1 O6 137.1(4) . . ?
O3 Nd1 O6 107.2(3) . . ?
O5 Nd1 O7 77.8(4) . . ?
O2 Nd1 O7 107.8(3) . . ?
O9 Nd1 O7 74.2(4) . . ?
O15 Nd1 O7 141.3(4) . . ?
O3 Nd1 O7 140.6(3) . . ?
O6 Nd1 O7 51.4(3) . . ?
O5 Nd1 O1 77.2(4) . . ?
O2 Nd1 O1 63.2(3) . . ?
O9 Nd1 O1 101.6(4) . . ?
O15 Nd1 O1 81.7(4) . . ?
O3 Nd1 O1 129.0(3) . . ?
O6 Nd1 O1 119.2(3) . . ?
O7 Nd1 O1 69.5(3) . . ?
O5 Nd1 O4 79.5(4) . . ?
O2 Nd1 O4 127.9(3) . . ?
O9 Nd1 O4 105.9(3) . . ?
O15 Nd1 O4 76.7(4) . . ?
O3 Nd1 O4 62.6(3) . . ?
O6 Nd1 O4 69.4(3) . . ?
O7 Nd1 O4 119.6(3) . . ?
O1 Nd1 O4 152.4(3) . . ?
O5 Nd1 N3 78.3(4) . . ?
O2 Nd1 N3 125.8(4) . . ?
O9 Nd1 N3 72.1(4) . . ?
O15 Nd1 N3 149.0(4) . . ?
O3 Nd1 N3 125.4(4) . . ?
O6 Nd1 N3 26.3(4) . . ?
O7 Nd1 N3 25.3(4) . . ?
O1 Nd1 N3 94.3(4) . . ?
O4 Nd1 N3 95.4(4) . . ?
O5 Nd1 Nd2 169.1(3) . . ?
O2 Nd1 Nd2 39.6(2) . . ?
O9 Nd1 Nd2 40.5(2) . . ?
O15 Nd1 Nd2 98.3(3) . . ?
O3 Nd1 Nd2 39.3(2) . . ?
O6 Nd1 Nd2 112.3(3) . . ?
O7 Nd1 Nd2 111.5(3) . . ?
O1 Nd1 Nd2 100.2(2) . . ?
O4 Nd1 Nd2 99.7(2) . . ?
N3 Nd1 Nd2 112.6(3) . . ?
O3 Nd2 O2X 156.9(3) . . ?
O3 Nd2 O2 68.4(3) . . ?
O2X Nd2 O2 131.7(3) . . ?
O3 Nd2 O9 68.6(3) . . ?
O2X Nd2 O9 126.2(3) . . ?
O2 Nd2 O9 66.1(3) . . ?
O3 Nd2 O3X 93.9(3) . . ?
O2X Nd2 O3X 66.9(3) . . ?
O2 Nd2 O3X 161.3(3) . . ?
O9 Nd2 O3X 102.6(3) . . ?
O3 Nd2 N2 70.2(3) . . ?
O2X Nd2 N2 91.8(3) . . ?
O2 Nd2 N2 102.6(3) . . ?
O9 Nd2 N2 138.6(3) . . ?
O3X Nd2 N2 75.6(3) . . ?
O3 Nd2 N1 105.1(3) . . ?
O2X Nd2 N1 77.2(3) . . ?
O2 Nd2 N1 70.2(3) . . ?
O9 Nd2 N1 134.8(3) . . ?
O3X Nd2 N1 122.5(3) . . ?
N2 Nd2 N1 61.9(3) . . ?
O3 Nd2 O1X 141.7(3) . . ?
O2X Nd2 O1X 61.4(3) . . ?
O2 Nd2 O1X 76.2(3) . . ?
O9 Nd2 O1X 84.1(3) . . ?
O3X Nd2 O1X 118.8(3) . . ?
N2 Nd2 O1X 133.8(3) . . ?
N1 Nd2 O1X 75.1(3) . . ?
O3 Nd2 O10 109.1(4) . . ?
O2X Nd2 O10 80.0(4) . . ?
O2 Nd2 O10 102.3(4) . . ?
O9 Nd2 O10 47.0(4) . . ?
O3X Nd2 O10 77.1(4) . . ?
N2 Nd2 O10 152.6(4) . . ?
N1 Nd2 O10 139.0(4) . . ?
O1X Nd2 O10 64.1(4) . . ?
O3 Nd2 Nd1 40.3(2) . . ?
O2X Nd2 Nd1 162.0(2) . . ?
O2 Nd2 Nd1 39.8(2) . . ?
O9 Nd2 Nd1 40.0(2) . . ?
O3X Nd2 Nd1 122.0(2) . . ?
N2 Nd2 Nd1 105.3(2) . . ?
N1 Nd2 Nd1 105.9(2) . . ?
O1X Nd2 Nd1 101.9(2) . . ?
O10 Nd2 Nd1 86.9(3) . . ?
O3 Nd2 Nd3 128.1(2) . . ?
O2X Nd2 Nd3 33.1(2) . . ?
O2 Nd2 Nd3 163.4(2) . . ?
O9 Nd2 Nd3 115.0(2) . . ?
O3X Nd2 Nd3 34.4(2) . . ?
N2 Nd2 Nd3 87.1(2) . . ?
N1 Nd2 Nd3 103.7(2) . . ?
O1X Nd2 Nd3 87.3(2) . . ?
O10 Nd2 Nd3 71.7(3) . . ?
Nd1 Nd2 Nd3 150.36(3) . . ?
O2Y Nd3 O2X 148.5(3) . . ?
O2Y Nd3 O3Y 68.4(3) . . ?
O2X Nd3 O3Y 141.6(3) . . ?
O2Y Nd3 O3X 141.0(3) . . ?
O2X Nd3 O3X 68.0(3) . . ?
O3Y Nd3 O3X 82.0(3) . . ?
O2Y Nd3 N2X 83.2(3) . . ?
O2X Nd3 N2X 99.4(3) . . ?
O3Y Nd3 N2X 94.6(3) . . ?
O3X Nd3 N2X 74.2(3) . . ?
O2Y Nd3 N2Y 101.6(3) . . ?
O2X Nd3 N2Y 84.2(3) . . ?
O3Y Nd3 N2Y 74.1(3) . . ?
O3X Nd3 N2Y 93.6(3) . . ?
N2X Nd3 N2Y 164.6(3) . . ?
O2Y Nd3 N1Y 70.2(3) . . ?
O2X Nd3 N1Y 85.5(3) . . ?
O3Y Nd3 N1Y 111.3(3) . . ?
O3X Nd3 N1Y 147.2(3) . . ?
N2X Nd3 N1Y 131.2(3) . . ?
N2Y Nd3 N1Y 63.8(3) . . ?
O2Y Nd3 N1X 84.7(3) . . ?
O2X Nd3 N1X 69.0(3) . . ?
O3Y Nd3 N1X 147.6(3) . . ?
O3X Nd3 N1X 111.5(3) . . ?
N2X Nd3 N1X 63.3(4) . . ?
N2Y Nd3 N1X 131.2(3) . . ?
N1Y Nd3 N1X 73.9(3) . . ?
O2Y Nd3 Nd2 174.1(2) . . ?
O2X Nd3 Nd2 33.4(2) . . ?
O3Y Nd3 Nd2 111.5(2) . . ?
O3X Nd3 Nd2 35.2(2) . . ?
N2X Nd3 Nd2 90.9(3) . . ?
N2Y Nd3 Nd2 83.9(2) . . ?
N1Y Nd3 Nd2 114.7(3) . . ?
N1X Nd3 Nd2 93.3(2) . . ?
O2Y Nd3 Nd4 33.8(2) . . ?
O2X Nd3 Nd4 176.5(2) . . ?
O3Y Nd3 Nd4 35.4(2) . . ?
O3X Nd3 Nd4 110.9(2) . . ?
N2X Nd3 Nd4 83.3(3) . . ?
N2Y Nd3 Nd4 92.6(2) . . ?
N1Y Nd3 Nd4 94.4(3) . . ?
N1X Nd3 Nd4 114.3(2) . . ?
Nd2 Nd3 Nd4 144.89(3) . . ?
O3Z Nd4 O2Z 68.0(3) . . ?
O3Z Nd4 O2Y 158.7(3) . . ?
O2Z Nd4 O2Y 129.6(3) . . ?
O3Z Nd4 O3Y 96.7(3) . . ?
O2Z Nd4 O3Y 164.3(3) . . ?
O2Y Nd4 O3Y 66.2(3) . . ?
O3Z Nd4 O12Z 66.1(3) . . ?
O2Z Nd4 O12Z 65.8(4) . . ?
O2Y Nd4 O12Z 128.9(3) . . ?
O3Y Nd4 O12Z 105.3(4) . . ?
O3Z Nd4 N2Z 70.6(3) . . ?
O2Z Nd4 N2Z 102.6(4) . . ?
O2Y Nd4 N2Z 91.8(3) . . ?
O3Y Nd4 N2Z 74.5(3) . . ?
O12Z Nd4 N2Z 136.4(4) . . ?
O3Z Nd4 N1Z 106.0(3) . . ?
O2Z Nd4 N1Z 69.8(4) . . ?
O2Y Nd4 N1Z 74.8(3) . . ?
O3Y Nd4 N1Z 120.2(3) . . ?
O12Z Nd4 N1Z 134.4(4) . . ?
N2Z Nd4 N1Z 63.2(3) . . ?
O3Z Nd4 O13Z 108.6(4) . . ?
O2Z Nd4 O13Z 103.8(4) . . ?
O2Y Nd4 O13Z 80.7(3) . . ?
O3Y Nd4 O13Z 76.8(3) . . ?
O12Z Nd4 O13Z 49.3(4) . . ?
N2Z Nd4 O13Z 150.9(4) . . ?
N1Z Nd4 O13Z 138.9(4) . . ?
O3Z Nd4 O1Y 141.2(3) . . ?
O2Z Nd4 O1Y 76.0(3) . . ?
O2Y Nd4 O1Y 59.9(3) . . ?
O3Y Nd4 O1Y 117.6(3) . . ?
O12Z Nd4 O1Y 86.6(4) . . ?
N2Z Nd4 O1Y 133.2(3) . . ?
N1Z Nd4 O1Y 73.2(3) . . ?
O13Z Nd4 O1Y 66.0(3) . . ?
O3Z Nd4 N5Z 86.7(3) . . ?
O2Z Nd4 N5Z 85.3(4) . . ?
O2Y Nd4 N5Z 105.1(3) . . ?
O3Y Nd4 N5Z 90.2(3) . . ?
O12Z Nd4 N5Z 24.7(4) . . ?
N2Z Nd4 N5Z 150.5(3) . . ?
N1Z Nd4 N5Z 144.3(4) . . ?
O13Z Nd4 N5Z 24.6(3) . . ?
O1Y Nd4 N5Z 76.2(3) . . ?
O3Z Nd4 Nd5 39.0(2) . . ?
O2Z Nd4 Nd5 38.7(2) . . ?
O2Y Nd4 Nd5 162.3(2) . . ?
O3Y Nd4 Nd5 126.2(2) . . ?
O12Z Nd4 Nd5 40.5(3) . . ?
N2Z Nd4 Nd5 103.6(2) . . ?
N1Z Nd4 Nd5 104.1(3) . . ?
O13Z Nd4 Nd5 89.6(3) . . ?
O1Y Nd4 Nd5 102.6(2) . . ?
N5Z Nd4 Nd5 65.2(3) . . ?
O3Z Nd4 Nd3 130.5(2) . . ?
O2Z Nd4 Nd3 161.4(2) . . ?
O2Y Nd4 Nd3 32.9(2) . . ?
O3Y Nd4 Nd3 33.93(19) . . ?
O12Z Nd4 Nd3 117.7(3) . . ?
N2Z Nd4 Nd3 86.9(3) . . ?
N1Z Nd4 Nd3 101.5(3) . . ?
O13Z Nd4 Nd3 71.5(3) . . ?
O1Y Nd4 Nd3 85.9(2) . . ?
N5Z Nd4 Nd3 94.2(3) . . ?
Nd5 Nd4 Nd3 154.37(3) . . ?
O5Z Nd5 O2Z 140.0(4) . . ?
O5Z Nd5 O3Z 142.2(4) . . ?
O2Z Nd5 O3Z 67.1(3) . . ?
O5Z Nd5 O12Z 140.5(4) . . ?
O2Z Nd5 O12Z 65.6(4) . . ?
O3Z Nd5 O12Z 65.8(3) . . ?
O5Z Nd5 O6Z 74.0(5) . . ?
O2Z Nd5 O6Z 71.9(4) . . ?
O3Z Nd5 O6Z 103.1(4) . . ?
O12Z Nd5 O6Z 137.1(4) . . ?
O5Z Nd5 O7Z 76.2(5) . . ?
O2Z Nd5 O7Z 96.9(4) . . ?
O3Z Nd5 O7Z 74.2(4) . . ?
O12Z Nd5 O7Z 139.8(4) . . ?
O6Z Nd5 O7Z 49.9(4) . . ?
O5Z Nd5 O9Z 74.3(4) . . ?
O2Z Nd5 O9Z 137.4(4) . . ?
O3Z Nd5 O9Z 101.1(3) . . ?
O12Z Nd5 O9Z 72.2(4) . . ?
O6Z Nd5 O9Z 148.3(4) . . ?
O7Z Nd5 O9Z 119.9(4) . . ?
O5Z Nd5 O10Z 72.8(4) . . ?
O2Z Nd5 O10Z 107.2(4) . . ?
O3Z Nd5 O10Z 133.2(4) . . ?
O12Z Nd5 O10Z 69.9(4) . . ?
O6Z Nd5 O10Z 119.7(4) . . ?
O7Z Nd5 O10Z 149.0(4) . . ?
O9Z Nd5 O10Z 50.0(3) . . ?
O5Z Nd5 O4Z 83.9(4) . . ?
O2Z Nd5 O4Z 128.5(3) . . ?
O3Z Nd5 O4Z 61.9(3) . . ?
O12Z Nd5 O4Z 98.7(4) . . ?
O6Z Nd5 O4Z 112.3(3) . . ?
O7Z Nd5 O4Z 62.9(3) . . ?
O9Z Nd5 O4Z 62.9(3) . . ?
O10Z Nd5 O4Z 112.5(3) . . ?
O5Z Nd5 O1Z 85.5(4) . . ?
O2Z Nd5 O1Z 61.3(3) . . ?
O3Z Nd5 O1Z 128.2(3) . . ?
O12Z Nd5 O1Z 89.4(4) . . ?
O6Z Nd5 O1Z 64.5(4) . . ?
O7Z Nd5 O1Z 114.4(4) . . ?
O9Z Nd5 O1Z 113.9(3) . . ?
O10Z Nd5 O1Z 64.0(3) . . ?
O4Z Nd5 O1Z 169.4(3) . . ?
O5Z Nd5 N3Z 73.5(4) . . ?
O2Z Nd5 N3Z 84.0(4) . . ?
O3Z Nd5 N3Z 88.5(3) . . ?
O12Z Nd5 N3Z 145.7(4) . . ?
O6Z Nd5 N3Z 25.0(3) . . ?
O7Z Nd5 N3Z 24.9(4) . . ?
O9Z Nd5 N3Z 138.1(3) . . ?
O10Z Nd5 N3Z 138.2(4) . . ?
O4Z Nd5 N3Z 87.6(3) . . ?
O1Z Nd5 N3Z 89.5(3) . . ?
O5Z Nd5 N4Z 72.4(4) . . ?
O2Z Nd5 N4Z 124.6(4) . . ?
O3Z Nd5 N4Z 118.2(3) . . ?
O12Z Nd5 N4Z 68.5(4) . . ?
O6Z Nd5 N4Z 138.7(4) . . ?
O7Z Nd5 N4Z 138.5(4) . . ?
O9Z Nd5 N4Z 24.5(3) . . ?
O10Z Nd5 N4Z 25.6(3) . . ?
O4Z Nd5 N4Z 87.2(3) . . ?
O1Z Nd5 N4Z 89.5(4) . . ?
N3Z Nd5 N4Z 145.8(4) . . ?
C8 N1 C9 119.3(11) . . ?
C8 N1 Nd2 131.7(9) . . ?
C9 N1 Nd2 108.9(7) . . ?
C15 N2 C14 117.6(11) . . ?
C15 N2 Nd2 131.9(8) . . ?
C14 N2 Nd2 110.1(7) . . ?
O8 N3 O7 124.5(15) . . ?
O8 N3 O6 120.1(15) . . ?
O7 N3 O6 115.4(12) . . ?
O8 N3 Nd1 173.1(11) . . ?
O7 N3 Nd1 58.3(7) . . ?
O6 N3 Nd1 57.5(7) . . ?
O11 N4 O10 124.3(15) . . ?
O11 N4 O9 126.8(14) . . ?
O10 N4 O9 108.4(12) . . ?
C2 O1 C1 116.1(12) . . ?
C2 O1 Nd1 117.6(8) . . ?
C1 O1 Nd1 125.1(9) . . ?
C7 O2 Nd2 135.7(8) . . ?
C7 O2 Nd1 123.5(8) . . ?
Nd2 O2 Nd1 100.6(4) . . ?
C21 O3 Nd2 136.8(8) . . ?
C21 O3 Nd1 122.9(8) . . ?
Nd2 O3 Nd1 100.4(3) . . ?
C20 O4 C22 117.5(11) . . ?
C20 O4 Nd1 117.2(7) . . ?
C22 O4 Nd1 124.4(8) . . ?
Nd1 O5 H5A 109.5 . . ?
N3 O6 Nd1 96.2(8) . . ?
N3 O7 Nd1 96.4(8) . . ?
N4 O9 Nd1 150.6(9) . . ?
N4 O9 Nd2 109.8(8) . . ?
Nd1 O9 Nd2 99.5(3) . . ?
N4 O10 Nd2 94.5(10) . . ?
C8X N1X C9X 120.1(11) . . ?
C8X N1X Nd3 125.4(9) . . ?
C9X N1X Nd3 114.3(8) . . ?
C15X N2X C14X 119.7(12) . . ?
C15X N2X Nd3 126.0(9) . . ?
C14X N2X Nd3 114.1(8) . . ?
C2X O1X C1X 118.5(10) . . ?
C2X O1X Nd2 113.5(8) . . ?
C1X O1X Nd2 127.1(8) . . ?
C7X O2X Nd3 123.3(8) . . ?
C7X O2X Nd2 122.0(8) . . ?
Nd3 O2X Nd2 113.5(3) . . ?
C21X O3X Nd3 121.8(8) . . ?
C21X O3X Nd2 125.7(8) . . ?
Nd3 O3X Nd2 110.5(3) . . ?
C20X O4X C22X 116.1(11) . . ?
C8Y N1Y C9Y 120.7(11) . . ?
C8Y N1Y Nd3 124.8(9) . . ?
C9Y N1Y Nd3 114.4(8) . . ?
C15Y N2Y C14Y 119.2(11) . . ?
C15Y N2Y Nd3 127.4(9) . . ?
C14Y N2Y Nd3 113.5(8) . . ?
C2Y O1Y C1Y 117.9(11) . . ?
C2Y O1Y Nd4 113.2(7) . . ?
C1Y O1Y Nd4 128.7(9) . . ?
C7Y O2Y Nd3 124.2(8) . . ?
C7Y O2Y Nd4 121.8(8) . . ?
Nd3 O2Y Nd4 113.3(3) . . ?
C21Y O3Y Nd3 122.8(8) . . ?
C21Y O3Y Nd4 125.2(7) . . ?
Nd3 O3Y Nd4 110.7(3) . . ?
C20Y O4Y C22Y 116.6(10) . . ?
C8Z N1Z C9Z 120.9(12) . . ?
C8Z N1Z Nd4 128.8(10) . . ?
C9Z N1Z Nd4 110.1(8) . . ?
C15Z N2Z C14Z 118.2(12) . . ?
C15Z N2Z Nd4 129.3(9) . . ?
C14Z N2Z Nd4 111.7(8) . . ?
O8Z N3Z O7Z 123.2(14) . . ?
O8Z N3Z O6Z 123.3(13) . . ?
O7Z N3Z O6Z 113.3(13) . . ?
O8Z N3Z Nd5 176.4(11) . . ?
O7Z N3Z Nd5 57.3(8) . . ?
O6Z N3Z Nd5 56.0(7) . . ?
O11Z N4Z O9Z 124.4(13) . . ?
O11Z N4Z O10Z 119.2(14) . . ?
O9Z N4Z O10Z 116.3(13) . . ?
O11Z N4Z Nd5 174.8(11) . . ?
O9Z N4Z Nd5 58.0(7) . . ?
O10Z N4Z Nd5 58.4(7) . . ?
O14Z N5Z O13Z 122.9(14) . . ?
O14Z N5Z O12Z 122.7(14) . . ?
O13Z N5Z O12Z 114.4(13) . . ?
O14Z N5Z Nd4 175.1(11) . . ?
O13Z N5Z Nd4 60.8(8) . . ?
O12Z N5Z Nd4 53.8(7) . . ?
C2Z O1Z C1Z 114.9(12) . . ?
C2Z O1Z Nd5 117.5(9) . . ?
C1Z O1Z Nd5 124.4(10) . . ?
C7Z O2Z Nd4 127.9(9) . . ?
C7Z O2Z Nd5 125.9(9) . . ?
Nd4 O2Z Nd5 103.0(4) . . ?
C21Z O3Z Nd4 135.6(8) . . ?
C21Z O3Z Nd5 121.7(8) . . ?
Nd4 O3Z Nd5 102.7(3) . . ?
C20Z O4Z C22Z 116.6(11) . . ?
C20Z O4Z Nd5 115.0(7) . . ?
C22Z O4Z Nd5 123.9(8) . . ?
Nd5 O5Z H5Z1 109.5 . . ?
N3Z O6Z Nd5 99.0(9) . . ?
N3Z O7Z Nd5 97.8(9) . . ?
N4Z O9Z Nd5 97.5(8) . . ?
N4Z O10Z Nd5 96.0(8) . . ?
N5Z O12Z Nd5 159.6(10) . . ?
N5Z O12Z Nd4 101.5(9) . . ?
Nd5 O12Z Nd4 98.8(4) . . ?
N5Z O13Z Nd4 94.6(9) . . ?
O1 C1 H1A 109.5 . . ?
O1 C1 H1B 109.5 . . ?
H1A C1 H1B 109.5 . . ?
O1 C1 H1C 109.5 . . ?
H1A C1 H1C 109.5 . . ?
H1B C1 H1C 109.5 . . ?
C3 C2 O1 124.6(13) . . ?
C3 C2 C7 122.8(13) . . ?
O1 C2 C7 112.6(12) . . ?
C2 C3 C4 118.4(15) . . ?
C2 C3 H3A 120.8 . . ?
C4 C3 H3A 120.8 . . ?
C5 C4 C3 121.3(16) . . ?
C5 C4 Br1 119.7(13) . . ?
C3 C4 Br1 118.9(13) . . ?
C4 C5 C6 120.2(16) . . ?
C4 C5 H5B 119.9 . . ?
C6 C5 H5B 119.9 . . ?
C5 C6 C7 120.0(14) . . ?
C5 C6 C8 116.5(14) . . ?
C7 C6 C8 123.0(13) . . ?
O2 C7 C2 118.5(12) . . ?
O2 C7 C6 124.3(13) . . ?
C2 C7 C6 117.1(12) . . ?
N1 C8 C6 125.9(13) . . ?
N1 C8 H8A 117.0 . . ?
C6 C8 H8A 117.0 . . ?
C14 C9 C10 119.6(13) . . ?
C14 C9 N1 115.5(11) . . ?
C10 C9 N1 124.8(12) . . ?
C11 C10 C9 119.4(14) . . ?
C11 C10 H10C 120.3 . . ?
C9 C10 H10C 120.3 . . ?
C10 C11 C12 121.1(13) . . ?
C10 C11 H11B 119.4 . . ?
C12 C11 H11B 119.4 . . ?
C13 C12 C11 120.6(13) . . ?
C13 C12 H12B 119.7 . . ?
C11 C12 H12B 119.7 . . ?
C12 C13 C14 119.4(14) . . ?
C12 C13 H13A 120.3 . . ?
C14 C13 H13A 120.3 . . ?
C9 C14 C13 119.8(12) . . ?
C9 C14 N2 115.2(11) . . ?
C13 C14 N2 125.0(12) . . ?
N2 C15 C16 124.6(12) . . ?
N2 C15 H15D 117.7 . . ?
C16 C15 H15D 117.7 . . ?
C21 C16 C17 119.8(12) . . ?
C21 C16 C15 124.5(12) . . ?
C17 C16 C15 115.3(12) . . ?
C18 C17 C16 118.6(13) . . ?
C18 C17 H17B 120.7 . . ?
C16 C17 H17B 120.7 . . ?
C17 C18 C19 123.5(13) . . ?
C17 C18 Br2 118.8(11) . . ?
C19 C18 Br2 117.7(10) . . ?
C20 C19 C18 118.0(12) . . ?
C20 C19 H19C 121.0 . . ?
C18 C19 H19C 121.0 . . ?
O4 C20 C19 125.0(11) . . ?
O4 C20 C21 114.6(11) . . ?
C19 C20 C21 120.4(12) . . ?
O3 C21 C16 123.5(11) . . ?
O3 C21 C20 116.8(11) . . ?
C16 C21 C20 119.8(12) . . ?
O4 C22 H22G 109.5 . . ?
O4 C22 H22H 109.5 . . ?
H22G C22 H22H 109.5 . . ?
O4 C22 H22I 109.5 . . ?
H22G C22 H22I 109.5 . . ?
H22H C22 H22I 109.5 . . ?
O1X C1X H1XA 109.5 . . ?
O1X C1X H1XB 109.5 . . ?
H1XA C1X H1XB 109.5 . . ?
O1X C1X H1XC 109.5 . . ?
H1XA C1X H1XC 109.5 . . ?
H1XB C1X H1XC 109.5 . . ?
C3X C2X O1X 125.3(13) . . ?
C3X C2X C7X 122.5(12) . . ?
O1X C2X C7X 112.1(11) . . ?
C2X C3X C4X 118.2(14) . . ?
C2X C3X H3XA 120.9 . . ?
C4X C3X H3XA 120.9 . . ?
C5X C4X C3X 122.2(14) . . ?
C5X C4X Br1X 119.8(11) . . ?
C3X C4X Br1X 117.9(12) . . ?
C4X C5X C6X 120.7(13) . . ?
C4X C5X H5XA 119.7 . . ?
C6X C5X H5XA 119.7 . . ?
C7X C6X C5X 118.4(13) . . ?
C7X C6X C8X 121.2(12) . . ?
C5X C6X C8X 120.0(12) . . ?
O2X C7X C6X 123.4(12) . . ?
O2X C7X C2X 119.2(11) . . ?
C6X C7X C2X 117.3(12) . . ?
N1X C8X C6X 123.7(12) . . ?
N1X C8X H8XA 118.2 . . ?
C6X C8X H8XA 118.2 . . ?
C10X C9X C14X 121.0(13) . . ?
C10X C9X N1X 123.6(13) . . ?
C14X C9X N1X 115.3(11) . . ?
C9X C10X C11X 118.3(15) . . ?
C9X C10X H10D 120.8 . . ?
C11X C10X H10D 120.8 . . ?
C12X C11X C10X 119.7(15) . . ?
C12X C11X H11G 120.2 . . ?
C10X C11X H11G 120.2 . . ?
C11X C12X C13X 120.5(16) . . ?
C11X C12X H12D 119.8 . . ?
C13X C12X H12D 119.8 . . ?
C14X C13X C12X 120.3(16) . . ?
C14X C13X H13D 119.9 . . ?
C12X C13X H13D 119.9 . . ?
C13X C14X C9X 120.2(13) . . ?
C13X C14X N2X 122.8(14) . . ?
C9X C14X N2X 117.0(12) . . ?
N2X C15X C16X 125.4(13) . . ?
N2X C15X H15C 117.3 . . ?
C16X C15X H15C 117.3 . . ?
C21X C16X C17X 118.9(12) . . ?
C21X C16X C15X 126.4(12) . . ?
C17X C16X C15X 114.7(12) . . ?
C18X C17X C16X 120.4(14) . . ?
C18X C17X H17C 119.8 . . ?
C16X C17X H17C 119.8 . . ?
C17X C18X C19X 122.4(14) . . ?
C17X C18X Br2X 119.9(13) . . ?
C19X C18X Br2X 117.6(11) . . ?
C20X C19X C18X 118.1(13) . . ?
C20X C19X H19D 121.0 . . ?
C18X C19X H19D 121.0 . . ?
C19X C20X O4X 124.5(12) . . ?
C19X C20X C21X 121.7(13) . . ?
O4X C20X C21X 113.7(11) . . ?
O3X C21X C16X 123.1(11) . . ?
O3X C21X C20X 118.4(12) . . ?
C16X C21X C20X 118.4(12) . . ?
O4X C22X H22D 109.5 . . ?
O4X C22X H22E 109.5 . . ?
H22D C22X H22E 109.5 . . ?
O4X C22X H22F 109.5 . . ?
H22D C22X H22F 109.5 . . ?
H22E C22X H22F 109.5 . . ?
O1Y C1Y H1YA 109.5 . . ?
O1Y C1Y H1YB 109.5 . . ?
H1YA C1Y H1YB 109.5 . . ?
O1Y C1Y H1YC 109.5 . . ?
H1YA C1Y H1YC 109.5 . . ?
H1YB C1Y H1YC 109.5 . . ?
O1Y C2Y C3Y 127.1(13) . . ?
O1Y C2Y C7Y 113.3(11) . . ?
C3Y C2Y C7Y 119.6(13) . . ?
C4Y C3Y C2Y 119.7(14) . . ?
C4Y C3Y H3YA 120.2 . . ?
C2Y C3Y H3YA 120.2 . . ?
C3Y C4Y C5Y 122.6(14) . . ?
C3Y C4Y Br1Y 118.2(12) . . ?
C5Y C4Y Br1Y 119.1(12) . . ?
C4Y C5Y C6Y 118.7(15) . . ?
C4Y C5Y H5YA 120.6 . . ?
C6Y C5Y H5YA 120.6 . . ?
C5Y C6Y C7Y 119.6(14) . . ?
C5Y C6Y C8Y 117.9(13) . . ?
C7Y C6Y C8Y 122.3(12) . . ?
O2Y C7Y C2Y 117.6(12) . . ?
O2Y C7Y C6Y 123.0(12) . . ?
C2Y C7Y C6Y 119.4(12) . . ?
N1Y C8Y C6Y 125.0(12) . . ?
N1Y C8Y H8YA 117.5 . . ?
C6Y C8Y H8YA 117.5 . . ?
C10Y C9Y C14Y 120.4(13) . . ?
C10Y C9Y N1Y 124.7(12) . . ?
C14Y C9Y N1Y 114.8(12) . . ?
C9Y C10Y C11Y 119.2(13) . . ?
C9Y C10Y H10B 120.4 . . ?
C11Y C10Y H10B 120.4 . . ?
C12Y C11Y C10Y 121.1(14) . . ?
C12Y C11Y H11A 119.4 . . ?
C10Y C11Y H11A 119.4 . . ?
C11Y C12Y C13Y 122.0(15) . . ?
C11Y C12Y H12C 119.0 . . ?
C13Y C12Y H12C 119.0 . . ?
C12Y C13Y C14Y 118.4(14) . . ?
C12Y C13Y H13C 120.8 . . ?
C14Y C13Y H13C 120.8 . . ?
C9Y C14Y N2Y 119.2(12) . . ?
C9Y C14Y C13Y 118.7(12) . . ?
N2Y C14Y C13Y 122.0(12) . . ?
N2Y C15Y C16Y 124.6(12) . . ?
N2Y C15Y H15A 117.7 . . ?
C16Y C15Y H15A 117.7 . . ?
C17Y C16Y C21Y 117.8(12) . . ?
C17Y C16Y C15Y 116.5(12) . . ?
C21Y C16Y C15Y 125.7(11) . . ?
C18Y C17Y C16Y 120.7(13) . . ?
C18Y C17Y H17A 119.6 . . ?
C16Y C17Y H17A 119.6 . . ?
C17Y C18Y C19Y 121.6(12) . . ?
C17Y C18Y Br2Y 119.6(11) . . ?
C19Y C18Y Br2Y 118.8(10) . . ?
C20Y C19Y C18Y 119.1(12) . . ?
C20Y C19Y H19B 120.5 . . ?
C18Y C19Y H19B 120.5 . . ?
O4Y C20Y C19Y 123.2(11) . . ?
O4Y C20Y C21Y 115.3(11) . . ?
C19Y C20Y C21Y 121.4(12) . . ?
O3Y C21Y C20Y 118.1(12) . . ?
O3Y C21Y C16Y 122.6(12) . . ?
C20Y C21Y C16Y 119.3(11) . . ?
O4Y C22Y H22A 109.5 . . ?
O4Y C22Y H22B 109.5 . . ?
H22A C22Y H22B 109.5 . . ?
O4Y C22Y H22C 109.5 . . ?
H22A C22Y H22C 109.5 . . ?
H22B C22Y H22C 109.5 . . ?
O1Z C1Z H1ZA 109.5 . . ?
O1Z C1Z H1ZB 109.5 . . ?
H1ZA C1Z H1ZB 109.5 . . ?
O1Z C1Z H1ZC 109.5 . . ?
H1ZA C1Z H1ZC 109.5 . . ?
H1ZB C1Z H1ZC 109.5 . . ?
C3Z C2Z O1Z 124.6(14) . . ?
C3Z C2Z C7Z 121.7(14) . . ?
O1Z C2Z C7Z 113.5(13) . . ?
C4Z C3Z C2Z 116.9(14) . . ?
C4Z C3Z H3ZA 121.5 . . ?
C2Z C3Z H3ZA 121.5 . . ?
C5Z C4Z C3Z 125.2(14) . . ?
C5Z C4Z Br1Z 117.9(12) . . ?
C3Z C4Z Br1Z 116.8(12) . . ?
C4Z C5Z C6Z 117.6(14) . . ?
C4Z C5Z H5ZA 121.2 . . ?
C6Z C5Z H5ZA 121.2 . . ?
C7Z C6Z C5Z 119.6(14) . . ?
C7Z C6Z C8Z 122.6(12) . . ?
C5Z C6Z C8Z 117.8(13) . . ?
O2Z C7Z C6Z 123.2(13) . . ?
O2Z C7Z C2Z 118.1(13) . . ?
C6Z C7Z C2Z 118.6(13) . . ?
N1Z C8Z C6Z 125.8(13) . . ?
N1Z C8Z H8ZA 117.1 . . ?
C6Z C8Z H8ZA 117.1 . . ?
C14Z C9Z N1Z 118.0(12) . . ?
C14Z C9Z C10Z 119.9(14) . . ?
N1Z C9Z C10Z 122.1(13) . . ?
C11Z C10Z C9Z 117.5(13) . . ?
C11Z C10Z H10A 121.2 . . ?
C9Z C10Z H10A 121.2 . . ?
C12Z C11Z C10Z 121.1(13) . . ?
C12Z C11Z H11F 119.4 . . ?
C10Z C11Z H11F 119.4 . . ?
C11Z C12Z C13Z 121.6(14) . . ?
C11Z C12Z H12A 119.2 . . ?
C13Z C12Z H12A 119.2 . . ?
C12Z C13Z C14Z 119.5(13) . . ?
C12Z C13Z H13B 120.2 . . ?
C14Z C13Z H13B 120.2 . . ?
C9Z C14Z C13Z 120.3(13) . . ?
C9Z C14Z N2Z 114.3(12) . . ?
C13Z C14Z N2Z 125.3(12) . . ?
N2Z C15Z C16Z 126.7(13) . . ?
N2Z C15Z H15B 116.7 . . ?
C16Z C15Z H15B 116.7 . . ?
C17Z C16Z C21Z 119.1(12) . . ?
C17Z C16Z C15Z 117.2(12) . . ?
C21Z C16Z C15Z 123.3(12) . . ?
C18Z C17Z C16Z 119.7(13) . . ?
C18Z C17Z H17D 120.1 . . ?
C16Z C17Z H17D 120.1 . . ?
C19Z C18Z C17Z 122.4(13) . . ?
C19Z C18Z Br2Z 117.3(10) . . ?
C17Z C18Z Br2Z 120.2(11) . . ?
C18Z C19Z C20Z 117.9(13) . . ?
C18Z C19Z H19A 121.1 . . ?
C20Z C19Z H19A 121.1 . . ?
C21Z C20Z O4Z 114.4(12) . . ?
C21Z C20Z C19Z 122.7(13) . . ?
O4Z C20Z C19Z 122.9(12) . . ?
O3Z C21Z C20Z 119.8(12) . . ?
O3Z C21Z C16Z 122.0(11) . . ?
C20Z C21Z C16Z 118.2(12) . . ?
O4Z C22Z H11C 109.5 . . ?
O4Z C22Z H11D 109.5 . . ?
H11C C22Z H11D 109.5 . . ?
O4Z C22Z H11E 109.5 . . ?
H11C C22Z H11E 109.5 . . ?
H11D C22Z H11E 109.5 . . ?
O15 C23 H23A 109.5 . . ?
O15 C23 H23B 109.5 . . ?
H23A C23 H23B 109.5 . . ?
O15 C23 H23C 109.5 . . ?
H23A C23 H23C 109.5 . . ?
H23B C23 H23C 109.5 . . ?
C23 O15 Nd1 129.9(10) . . ?
C23 O15 H15M 109.5 . . ?
Nd1 O15 H15M 100.1 . . ?
O16 C24 H24A 109.5 . . ?
O16 C24 H24B 109.5 . . ?
H24A C24 H24B 109.5 . . ?
O16 C24 H24C 109.5 . . ?
H24A C24 H24C 109.5 . . ?
H24B C24 H24C 109.5 . . ?
C24 O16 H16M 109.5 . . ?
O17 C25 H25A 109.5 . . ?
O17 C25 H25B 109.5 . . ?
H25A C25 H25B 109.5 . . ?
O17 C25 H25C 109.5 . . ?
H25A C25 H25C 109.5 . . ?
H25B C25 H25C 109.5 . . ?
C25 O17 H17M 109.5 . . ?
O18 C26 H26A 109.5 . . ?
O18 C26 H26B 109.5 . . ?
H26A C26 H26B 109.5 . . ?
O18 C26 H26C 109.5 . . ?
H26A C26 H26C 109.5 . . ?
H26B C26 H26C 109.5 . . ?
C26 O18 H18M 109.5 . . ?

loop_
_geom_bond_atom_site_label_1
_geom_bond_atom_site_label_2
_geom_bond_distance
_geom_bond_site_symmetry_2
_geom_bond_publ_flag
Nd1 O5 2.377(11) . ?
Nd1 O2 2.384(9) . ?
Nd1 O9 2.385(10) . ?
Nd1 O15 2.394(11) . ?
Nd1 O3 2.409(9) . ?
Nd1 O6 2.479(10) . ?
Nd1 O7 2.504(10) . ?
Nd1 O1 2.554(10) . ?
Nd1 O4 2.589(9) . ?
Nd1 N3 2.923(13) . ?
Nd1 Nd2 3.6602(13) . ?
Nd2 O3 2.356(8) . ?
Nd2 O2X 2.364(8) . ?
Nd2 O2 2.371(10) . ?
Nd2 O9 2.410(10) . ?
Nd2 O3X 2.420(9) . ?
Nd2 N2 2.522(11) . ?
Nd2 N1 2.544(10) . ?
Nd2 O1X 2.668(9) . ?
Nd2 O10 2.760(16) . ?
Nd2 Nd3 3.9372(16) . ?
Nd3 O2Y 2.333(9) . ?
Nd3 O2X 2.344(9) . ?
Nd3 O3Y 2.351(8) . ?
Nd3 O3X 2.373(9) . ?
Nd3 N2X 2.504(11) . ?
Nd3 N2Y 2.512(10) . ?
Nd3 N1Y 2.556(11) . ?
Nd3 N1X 2.559(10) . ?
Nd3 Nd4 3.9403(16) . ?
Nd4 O3Z 2.380(9) . ?
Nd4 O2Z 2.380(10) . ?
Nd4 O2Y 2.384(8) . ?
Nd4 O3Y 2.439(8) . ?
Nd4 O12Z 2.472(11) . ?
Nd4 N2Z 2.508(11) . ?
Nd4 N1Z 2.522(11) . ?
Nd4 O13Z 2.627(12) . ?
Nd4 O1Y 2.727(9) . ?
Nd4 N5Z 3.000(14) . ?
Nd4 Nd5 3.7443(14) . ?
Nd5 O5Z 2.392(13) . ?
Nd5 O2Z 2.404(10) . ?
Nd5 O3Z 2.414(9) . ?
Nd5 O12Z 2.460(11) . ?
Nd5 O6Z 2.489(12) . ?
Nd5 O7Z 2.520(12) . ?
Nd5 O9Z 2.541(10) . ?
Nd5 O10Z 2.545(11) . ?
Nd5 O4Z 2.625(9) . ?
Nd5 O1Z 2.646(10) . ?
Nd5 N3Z 2.966(13) . ?
Nd5 N4Z 2.971(14) . ?
Br1 C4 1.903(18) . ?
Br2 C18 1.913(13) . ?
Br1X C4X 1.916(14) . ?
Br2X C18X 1.914(14) . ?
Br1Y C4Y 1.922(14) . ?
Br2Y C18Y 1.901(13) . ?
Br1Z C4Z 1.939(15) . ?
Br2Z C18Z 1.912(13) . ?
N1 C8 1.297(18) . ?
N1 C9 1.424(17) . ?
N2 C15 1.292(17) . ?
N2 C14 1.432(16) . ?
N3 O8 1.188(16) . ?
N3 O7 1.255(17) . ?
N3 O6 1.303(17) . ?
N4 O11 1.189(18) . ?
N4 O10 1.249(18) . ?
N4 O9 1.321(15) . ?
O1 C2 1.404(17) . ?
O1 C1 1.432(18) . ?
O2 C7 1.332(16) . ?
O3 C21 1.340(15) . ?
O4 C20 1.366(16) . ?
O4 C22 1.435(16) . ?
O5 H5A 0.8200 . ?
N1X C8X 1.275(17) . ?
N1X C9X 1.409(17) . ?
N2X C15X 1.282(17) . ?
N2X C14X 1.433(18) . ?
O1X C2X 1.390(15) . ?
O1X C1X 1.435(16) . ?
O2X C7X 1.315(15) . ?
O3X C21X 1.350(15) . ?
O4X C20X 1.375(16) . ?
O4X C22X 1.448(16) . ?
N1Y C8Y 1.300(17) . ?
N1Y C9Y 1.412(17) . ?
N2Y C15Y 1.271(16) . ?
N2Y C14Y 1.424(16) . ?
O1Y C2Y 1.367(16) . ?
O1Y C1Y 1.437(18) . ?
O2Y C7Y 1.352(16) . ?
O3Y C21Y 1.346(15) . ?
O4Y C20Y 1.350(15) . ?
O4Y C22Y 1.449(16) . ?
N1Z C8Z 1.274(17) . ?
N1Z C9Z 1.426(18) . ?
N2Z C15Z 1.300(16) . ?
N2Z C14Z 1.440(17) . ?
N3Z O8Z 1.213(16) . ?
N3Z O7Z 1.261(16) . ?
N3Z O6Z 1.270(17) . ?
N4Z O11Z 1.230(16) . ?
N4Z O9Z 1.242(16) . ?
N4Z O10Z 1.289(16) . ?
N5Z O14Z 1.247(17) . ?
N5Z O13Z 1.255(17) . ?
N5Z O12Z 1.279(16) . ?
O1Z C2Z 1.385(18) . ?
O1Z C1Z 1.43(2) . ?
O2Z C7Z 1.328(17) . ?
O3Z C21Z 1.330(15) . ?
O4Z C20Z 1.392(17) . ?
O4Z C22Z 1.404(16) . ?
O5Z H5Z1 0.8200 . ?
C1 H1A 0.9600 . ?
C1 H1B 0.9600 . ?
C1 H1C 0.9600 . ?
C2 C3 1.37(2) . ?
C2 C7 1.41(2) . ?
C3 C4 1.39(2) . ?
C3 H3A 0.9300 . ?
C4 C5 1.39(2) . ?
C5 C6 1.39(2) . ?
C5 H5B 0.9300 . ?
C6 C7 1.42(2) . ?
C6 C8 1.44(2) . ?
C8 H8A 0.9300 . ?
C9 C14 1.383(18) . ?
C9 C10 1.408(18) . ?
C10 C11 1.37(2) . ?
C10 H10C 0.9300 . ?
C11 C12 1.38(2) . ?
C11 H11B 0.9300 . ?
C12 C13 1.367(19) . ?
C12 H12B 0.9300 . ?
C13 C14 1.416(19) . ?
C13 H13A 0.9300 . ?
C15 C16 1.449(18) . ?
C15 H15D 0.9300 . ?
C16 C21 1.384(18) . ?
C16 C17 1.427(18) . ?
C17 C18 1.349(19) . ?
C17 H17B 0.9300 . ?
C18 C19 1.41(2) . ?
C19 C20 1.378(19) . ?
C19 H19C 0.9300 . ?
C20 C21 1.427(18) . ?
C22 H22G 0.9600 . ?
C22 H22H 0.9600 . ?
C22 H22I 0.9600 . ?
C1X H1XA 0.9600 . ?
C1X H1XB 0.9600 . ?
C1X H1XC 0.9600 . ?
C2X C3X 1.356(19) . ?
C2X C7X 1.410(19) . ?
C3X C4X 1.39(2) . ?
C3X H3XA 0.9300 . ?
C4X C5X 1.32(2) . ?
C5X C6X 1.427(19) . ?
C5X H5XA 0.9300 . ?
C6X C7X 1.406(18) . ?
C6X C8X 1.48(2) . ?
C8X H8XA 0.9300 . ?
C9X C10X 1.37(2) . ?
C9X C14X 1.40(2) . ?
C10X C11X 1.45(2) . ?
C10X H10D 0.9300 . ?
C11X C12X 1.37(2) . ?
C11X H11G 0.9300 . ?
C12X C13X 1.40(2) . ?
C12X H12D 0.9300 . ?
C13X C14X 1.37(2) . ?
C13X H13D 0.9300 . ?
C15X C16X 1.460(19) . ?
C15X H15C 0.9300 . ?
C16X C21X 1.391(19) . ?
C16X C17X 1.43(2) . ?
C17X C18X 1.31(2) . ?
C17X H17C 0.9300 . ?
C18X C19X 1.41(2) . ?
C19X C20X 1.365(19) . ?
C19X H19D 0.9300 . ?
C20X C21X 1.414(18) . ?
C22X H22D 0.9600 . ?
C22X H22E 0.9600 . ?
C22X H22F 0.9600 . ?
C1Y H1YA 0.9600 . ?
C1Y H1YB 0.9600 . ?
C1Y H1YC 0.9600 . ?
C2Y C3Y 1.373(19) . ?
C2Y C7Y 1.398(19) . ?
C3Y C4Y 1.35(2) . ?
C3Y H3YA 0.9300 . ?
C4Y C5Y 1.37(2) . ?
C5Y C6Y 1.377(19) . ?
C5Y H5YA 0.9300 . ?
C6Y C7Y 1.40(2) . ?
C6Y C8Y 1.45(2) . ?
C8Y H8YA 0.9300 . ?
C9Y C10Y 1.386(19) . ?
C9Y C14Y 1.390(18) . ?
C10Y C11Y 1.40(2) . ?
C10Y H10B 0.9300 . ?
C11Y C12Y 1.32(2) . ?
C11Y H11A 0.9300 . ?
C12Y C13Y 1.39(2) . ?
C12Y H12C 0.9300 . ?
C13Y C14Y 1.43(2) . ?
C13Y H13C 0.9300 . ?
C15Y C16Y 1.446(18) . ?
C15Y H15A 0.9300 . ?
C16Y C17Y 1.423(18) . ?
C16Y C21Y 1.433(19) . ?
C17Y C18Y 1.355(19) . ?
C17Y H17A 0.9300 . ?
C18Y C19Y 1.395(19) . ?
C19Y C20Y 1.385(17) . ?
C19Y H19B 0.9300 . ?
C20Y C21Y 1.388(18) . ?
C22Y H22A 0.9600 . ?
C22Y H22B 0.9600 . ?
C22Y H22C 0.9600 . ?
C1Z H1ZA 0.9600 . ?
C1Z H1ZB 0.9600 . ?
C1Z H1ZC 0.9600 . ?
C2Z C3Z 1.38(2) . ?
C2Z C7Z 1.40(2) . ?
C3Z C4Z 1.37(2) . ?
C3Z H3ZA 0.9300 . ?
C4Z C5Z 1.35(2) . ?
C5Z C6Z 1.425(19) . ?
C5Z H5ZA 0.9300 . ?
C6Z C7Z 1.40(2) . ?
C6Z C8Z 1.44(2) . ?
C8Z H8ZA 0.9300 . ?
C9Z C14Z 1.372(19) . ?
C9Z C10Z 1.436(19) . ?
C10Z C11Z 1.39(2) . ?
C10Z H10A 0.9300 . ?
C11Z C12Z 1.36(2) . ?
C11Z H11F 0.9300 . ?
C12Z C13Z 1.365(19) . ?
C12Z H12A 0.9300 . ?
C13Z C14Z 1.39(2) . ?
C13Z H13B 0.9300 . ?
C15Z C16Z 1.450(19) . ?
C15Z H15B 0.9300 . ?
C16Z C17Z 1.396(18) . ?
C16Z C21Z 1.439(19) . ?
C17Z C18Z 1.374(19) . ?
C17Z H17D 0.9300 . ?
C18Z C19Z 1.36(2) . ?
C19Z C20Z 1.405(19) . ?
C19Z H19A 0.9300 . ?
C20Z C21Z 1.360(18) . ?
C22Z H11C 0.9600 . ?
C22Z H11D 0.9600 . ?
C22Z H11E 0.9600 . ?
C23 O15 1.44(2) . ?
C23 H23A 0.9600 . ?
C23 H23B 0.9600 . ?
C23 H23C 0.9600 . ?
O15 H15M 0.8200 . ?
C24 O16 1.43(3) . ?
C24 H24A 0.9600 . ?
C24 H24B 0.9600 . ?
C24 H24C 0.9600 . ?
O16 H16M 0.8200 . ?
C25 O17 1.44(3) . ?
C25 H25A 0.9600 . ?
C25 H25B 0.9600 . ?
C25 H25C 0.9600 . ?
O17 H17M 0.8200 . ?
C26 O18 1.37(3) . ?
C26 H26A 0.9600 . ?
C26 H26B 0.9600 . ?
C26 H26C 0.9600 . ?
O18 H18M 0.8200 . ?
